data_1569412
loop_
_publ_author_name
'Carroll, Robert C.'
'Harrowven, David C.'
'Pearce, James E.'
'Coles, Simon J.'

_publ_section_title
;
 A systematic study of the interplay between guest molecule structure and
 intermolecular interactions in crystalline sponges
;
_journal_coeditor_code LT5059
_journal_issue 4
_journal_name_full IUCrJ
_journal_page_first 497
_journal_page_last 508
_journal_paper_doi 10.1107/S2052252523005146
_journal_volume 10
_journal_year 2023
_chemical_formula_moiety 'C36 H24 I6 N12 Zn3, 1.01(C16 H18 O), 0.155(C6 H12)'
_chemical_formula_sum 'C53.14 H44.05 I6 N12 O1.01 Zn3'
_chemical_formula_weight 1824.46
_chemical_name_common 'Benzyl Biaryl Alcohol-9-Methyl (absorbed in crystalline sponge)'
_chemical_name_systematic '(2',3',6'-trimethyl-[1,1'-biphenyl]-2-yl)methanol (absorbed in crystalline sponge)'
_space_group_crystal_system monoclinic
_space_group_IT_number 15
_space_group_name_Hall '-C 2yc'
_space_group_name_H-M_alt 'C 1 2/c 1'
_atom_sites_solution_hydrogens geom
_atom_sites_solution_primary dual
_audit_creation_date 2023-04-04
_audit_creation_method
;
Olex2 1.5
(compiled 2023.03.06 svn.rbb2c1857 for OlexSys, GUI svn.r6748)
;
_cell_angle_alpha 90
_cell_angle_beta 102.400(2)
_cell_angle_gamma 90
_cell_formula_units_Z 8
_cell_length_a 35.5224(6)
_cell_length_b 14.9127(2)
_cell_length_c 30.9220(5)
_cell_measurement_reflns_used 11664
_cell_measurement_temperature 100(2)
_cell_measurement_theta_max 73.3960
_cell_measurement_theta_min 2.9190
_cell_volume 15998.3(4)
_computing_cell_refinement 'CrysAlisPro 1.171.42.72a (Rigaku OD, 2022)'
_computing_data_collection 'CrysAlisPro 1.171.42.72a (Rigaku OD, 2022)'
_computing_data_reduction 'CrysAlisPro 1.171.42.72a (Rigaku OD, 2022)'
_computing_molecular_graphics 'Olex2 1.5 (Dolomanov et al., 2009)'
_computing_publication_material 'Olex2 1.5 (Dolomanov et al., 2009)'
_computing_structure_refinement 'SHELXL 2018/3 (Sheldrick, 2015)'
_computing_structure_solution 'SHELXT 2014/5 (Sheldrick, 2014)'
_diffrn_ambient_environment N~2~
_diffrn_ambient_temperature 100(2)
_diffrn_detector 'hybrid pixel array detector'
_diffrn_detector_area_resol_mean 10
_diffrn_detector_dtime 0.000
_diffrn_detector_type 'Rigaku, HyPix 6000HE'
_diffrn_measured_fraction_theta_full 0.992
_diffrn_measured_fraction_theta_max 0.991
_diffrn_measurement_details
;
List of Runs (angles in degrees, time in seconds):

  # Type    Start    End  Width  t~exp~   \w     \q     \k     \f   Frames
--------------------------------------------------------------------------
  1  \w   -163.00 -91.00   0.50    0.80    -- -103.00 -26.00-169.00  144
  2  \w   -172.00-132.00   0.50    0.80    -- -103.00 -61.00 -30.00   80
  3  \w    -61.00 -36.00   0.50    0.80    -- -103.00  61.00 -90.00   50
  4  \w    -69.00 -43.00   0.50    0.80    -- -103.00  61.00  90.00   52
  5  \w    -61.00 -35.00   0.50    0.80    -- -103.00  77.00-180.00   52
  6  \w   -103.00 -71.00   0.50    0.80    -- -103.00  77.00-180.00   64
  7  \w    -76.00 -45.00   0.50    0.80    -- -103.00  77.00  90.00   62
  8  \w   -126.00-100.00   0.50    0.80    -- -103.00 -61.00 -30.00   52
  9  \w     90.00 134.00   0.50    0.80    --  101.75  26.00  -6.00   88
 10  \w     30.00  71.00   0.50    0.80    --  101.75 -61.00  90.00   82
 11  \w     84.00 110.00   0.50    0.80    --  101.75-125.00-180.00   52
 12  \w     34.00  73.00   0.50    0.80    --  101.75 -61.00-180.00   78
 13  \w     30.00  71.00   0.50    0.80    --  101.75 -61.00   0.00   82
 14  \w     36.00  72.00   0.50    0.80    --  101.75 -61.00  60.00   72
 15  \w     32.00  73.00   0.50    0.80    --  101.75 -61.00-120.00   82
 16  \w     36.00  67.00   0.50    0.80    --  101.75-125.00-180.00   62
 17  \w     36.00  63.00   0.50    0.80    --  101.75 -61.00 -30.00   54
 18  \w     35.00  68.00   0.50    0.80    --  101.75 -61.00-150.00   66
 19  \w     30.00  66.00   0.50    0.80    --  101.75 -61.00  30.00   72
 20  \w     29.00  67.00   0.50    0.80    --  101.75 -61.00 -90.00   76
 21  \w    -74.00 -34.00   0.50    0.30    --  -46.47 -26.00-169.00   80
 22  \w   -115.00 -89.00   0.50    0.30    --  -46.47 -26.00-169.00   52
 23  \w     35.00 120.00   0.50    0.30    --   46.47  26.00  -6.00  170
 24  \w     -4.00  25.00   0.50    0.30    --   46.47 -26.00-169.00   58
 25  \w    -39.00  27.00   0.50    0.30    --  -46.47  37.00 120.00  132
 26  \w    -22.00  20.00   0.50    0.30    --  -46.47  19.00 -90.00   84
 27  \w    -29.00  12.00   0.50    0.30    --  -46.47  26.00  -6.00   82
;
_diffrn_measurement_device 'four-circle diffractometer'
_diffrn_measurement_device_details 'Rigaku Oxford Difffraction, UG2 \k goniometer'
_diffrn_measurement_device_type
'Rigaku 007HF equipped with Varimax confocal mirrors and a UG2 goniometer and HyPix 6000HE detector'
_diffrn_measurement_method 'profile data from \w-scans'
_diffrn_measurement_specimen_support 'MiTeGen loops'
_diffrn_orient_matrix_type 'CrysAlisPro convention (1999,Acta A55,543-557)'
_diffrn_orient_matrix_UB_11 0.0184117000
_diffrn_orient_matrix_UB_12 0.0014176000
_diffrn_orient_matrix_UB_13 0.0498716000
_diffrn_orient_matrix_UB_21 -0.0378675000
_diffrn_orient_matrix_UB_22 -0.0353475000
_diffrn_orient_matrix_UB_23 0.0102906000
_diffrn_orient_matrix_UB_31 0.0140850000
_diffrn_orient_matrix_UB_32 -0.0970648000
_diffrn_orient_matrix_UB_33 -0.0030245000
_diffrn_radiation_collimation 0.3
_diffrn_radiation_monochromator 'Varimax focusing mirrors'
_diffrn_radiation_probe x-ray
_diffrn_radiation_type 'Cu K\a'
_diffrn_radiation_wavelength 1.54184
_diffrn_reflns_av_R_equivalents 0.0187
_diffrn_reflns_av_unetI/netI 0.0184
_diffrn_reflns_Laue_measured_fraction_full 0.992
_diffrn_reflns_Laue_measured_fraction_max 0.991
_diffrn_reflns_limit_h_max 42
_diffrn_reflns_limit_h_min -41
_diffrn_reflns_limit_k_max 8
_diffrn_reflns_limit_k_min -17
_diffrn_reflns_limit_l_max 37
_diffrn_reflns_limit_l_min -36
_diffrn_reflns_number 52459
_diffrn_reflns_point_group_measured_fraction_full 0.992
_diffrn_reflns_point_group_measured_fraction_max 0.991
_diffrn_reflns_theta_full 67.684
_diffrn_reflns_theta_max 68.248
_diffrn_reflns_theta_min 2.926
_diffrn_source 'Rotating anode'
_diffrn_source_current 30.0
_diffrn_source_power 1.2
_diffrn_source_target Cu
_diffrn_source_type 'Rigaku 007 HF'
_diffrn_source_voltage 40.0
_exptl_absorpt_coefficient_mu 19.515
_exptl_absorpt_correction_T_max 0.392
_exptl_absorpt_correction_T_min 0.104
_exptl_absorpt_correction_type analytical
_exptl_absorpt_process_details
;
CrysAlisPro 1.171.42.72a (Rigaku Oxford Diffraction, 2022)
Analytical numeric absorption correction using a multifaceted crystal
model based on expressions derived by R.C. Clark & J.S. Reid.
(Clark, R. C. & Reid, J. S. (1995). Acta Cryst. A51, 887-897)
Empirical absorption correction using spherical harmonics,
implemented in SCALE3 ABSPACK scaling algorithm.
;
_exptl_crystal_colour colourless
_exptl_crystal_colour_primary colourless
_exptl_crystal_density_diffrn 1.515
_exptl_crystal_description block
_exptl_crystal_F_000 6904
_exptl_crystal_size_max 0.23
_exptl_crystal_size_mid 0.15
_exptl_crystal_size_min 0.06
_refine_diff_density_max 0.662
_refine_diff_density_min -0.786
_refine_diff_density_rms 0.107
_refine_ls_extinction_method none
_refine_ls_goodness_of_fit_ref 1.163
_refine_ls_hydrogen_treatment constr
_refine_ls_matrix_type full
_refine_ls_number_parameters 1054
_refine_ls_number_reflns 14531
_refine_ls_number_restraints 322
_refine_ls_restrained_S_all 1.162
_refine_ls_R_factor_all 0.0519
_refine_ls_R_factor_gt 0.0480
_refine_ls_shift/su_max 0.001
_refine_ls_shift/su_mean 0.000
_refine_ls_structure_factor_coef Fsqd
_refine_ls_weighting_details 'w=1/[\s^2^(Fo^2^)+(0.0604P)^2^+80.9999P] where P=(Fo^2^+2Fc^2^)/3'
_refine_ls_weighting_scheme calc
_refine_ls_wR_factor_gt 0.1424
_refine_ls_wR_factor_ref 0.1447
_reflns_Friedel_coverage 0.000
_reflns_number_gt 13103
_reflns_number_total 14531
_reflns_threshold_expression 'I > 2\s(I)'
_cod_data_source_file lt5059.cif
_cod_data_source_block BBA-9-Methyl_CrystallineSponge
_cod_database_code 1569412
_shelx_shelxl_version_number 2018/3
_chemical_oxdiff_formula '(Zn3 I6 N12 H24 C36) (C16 H18 O)'
_chemical_oxdiff_usercomment JP-9300-64
_shelx_space_group_comment
;
The symmetry employed for this shelxl refinement is uniquely defined
by the following loop, which should always be used as a source of
symmetry information in preference to the above space-group names.
They are only intended as comments.
;
_shelx_estimated_absorpt_t_max 0.387
_shelx_estimated_absorpt_t_min 0.094
_olex2_refinement_description
;
1. Fixed Uiso
 At 1.2 times of:
  All C(H) groups, All C(H,H) groups
 At 1.5 times of:
  All C(H,H,H) groups, All O(H) groups
2. Restrained distances
 O2A-C16A
 1.43 with sigma of 0.02
 C7C-C4C
 1.54 with sigma of 0.02
 O1C-C14C
 1.43 with sigma of 0.02
 C7B-C4B
 1.54 with sigma of 0.02
 C14B-C5B
 1.54 with sigma of 0.02
 C16C-C12C
 1.54 with sigma of 0.02
 C16B-C12B = C15B-C9B
 1.54 with sigma of 0.02
 O1B-C14B
 1.43 with sigma of 0.02
 C13B-C8B
 1.54 with sigma of 0.02
 C13C-C8C
 1.54 with sigma of 0.02
 C5C-C14C
 1.54 with sigma of 0.02
 C801-C802 = C801-C806 = C802-C803 = C803-C804 = C804-C805 = C805-C806
 1.54 with sigma of 0.02
 C5C-O1C
 2.4 with sigma of 0.04
 C8C-C15C
 2.5 with sigma of 0.04
 C10C-C15C
 2.5 with sigma of 0.04
 C11B-C16B
 2.5 with sigma of 0.04
 C7B-C16B
 2.5 with sigma of 0.04
 C8B-C15B
 2.5 with sigma of 0.04
 C10B-C15B
 2.5 with sigma of 0.04
 C7C-C13C
 2.5 with sigma of 0.04
 C9B-C13B
 2.5 with sigma of 0.04
 C9C-C13C
 2.5 with sigma of 0.04
 C7B-C13B
 2.5 with sigma of 0.04
 O1C-C5C
 2.4 with sigma of 0.04
 C6B-C14B
 2.5 with sigma of 0.04
 C4B-C14B
 2.5 with sigma of 0.04
 C801-C803 = C801-C805 = C802-C804 = C803-C805 = C804-C806
 2.54 with sigma of 0.04
 C8B-C4B \\sim C4B-C12B
 with sigma of 0.04
 C3B-C7B \\sim C7B-C5B
 with sigma of 0.04
 C8C-C4C \\sim C4C-C12C
 with sigma of 0.04
 C5C-C7C \\sim C7C-C3C
 with sigma of 0.04
 C4C-C14C \\sim C14C-C6C
 with sigma of 0.02
 C11C-C16C \\sim C16C-C7C
 with sigma of 0.02
 I305-Zn33 \\sim I405-Zn43
 with sigma of 0.02
 I306-Zn33 \\sim I406-Zn43
 with sigma of 0.02
 Zn33-N312 \\sim Zn43-N312
 with sigma of 0.02
 I306-N312 \\sim I406-N312
 with sigma of 0.04
 I305-I306 \\sim I405-I406
 with sigma of 0.04
 I305-N312 \\sim I405-N312
 with sigma of 0.04
 I304-N307 \\sim I404-N307
 with sigma of 0.04
 I303-N307 \\sim I403-N307
 with sigma of 0.04
 I303-Zn32 \\sim I403-Zn42
 with sigma of 0.02
 I303-I304 \\sim I403-I404
 with sigma of 0.04
 I303-N306 \\sim I403-N306
 with sigma of 0.04
 I304-Zn32 \\sim I404-Zn42
 with sigma of 0.02
 I304-N306 \\sim I404-N306
 with sigma of 0.04
 Zn32-N307 \\sim Zn42-N307
 with sigma of 0.02
 Zn32-N306 \\sim Zn42-N306
 with sigma of 0.02
 I302-I301 \\sim I402-I401
 with sigma of 0.04
 I302-Zn31 \\sim I402-Zn41
 with sigma of 0.02
 I302-N301 \\sim I402-N301
 with sigma of 0.04
 I301-Zn31 \\sim I401-Zn41
 with sigma of 0.02
 I301-N301 \\sim I401-N301
 with sigma of 0.04
 Zn31-N301 \\sim Zn41-N301
 with sigma of 0.02
 I405-Zn43 \\sim I505-Zn53
 with sigma of 0.02
 I406-Zn43 \\sim I506-Zn53
 with sigma of 0.02
 C801-C805 \\sim C803-C805 \\sim C802-C806 \\sim C802-C804 \\sim C804-C806
\\sim C801-C803
 with sigma of 0.04
 C801-C802 \\sim C802-C803 \\sim C803-C804 \\sim C804-C805 \\sim C805-C806
\\sim C806-C801
 with sigma of 0.02
3. Restrained planarity
 C8B, C7B, C12B, C4B
 with sigma of 0.05
 C4B, C5B, C6B, C14B
 with sigma of 0.05
4. Uiso/Uaniso restraints and constraints
C12C \\sim C7C \\sim C8C \\sim C4C \\sim C11C \\sim C16C \\sim C9C \\sim C13C
\\sim C5C \\sim C3C \\sim C10C \\sim C15C \\sim C14C \\sim C6C \\sim C2C \\sim
O1C \\sim C1C: within 1.7A with sigma of 0.02 and sigma for terminal atoms of
0.04 within 1.7A
C4B \\sim C5B \\sim C3B \\sim C7B \\sim C6B \\sim C14B \\sim C2B \\sim C8B
\\sim C12B \\sim C1B \\sim O1B \\sim C9B \\sim C13B \\sim C11B \\sim C16B \\sim
C10B \\sim C15B: within 1.7A with sigma of 0.02 and sigma for terminal atoms of
0.04 within 1.7A
C801 \\sim C802 \\sim C803 \\sim C804 \\sim C805 \\sim C806: within 2A with
sigma of 0.04 and sigma for terminal atoms of 0.08 within 2A
5. Rigid body (RIGU) restrains
 C801, C802, C803, C804, C805, C806
 with sigma for 1-2 distances of 0.004 and sigma for 1-3 distances of 0.004
6. Others
 Fixed Sof: I303(0.6268) I305(0.52802) I304(0.6268) I302(0.57096)
 I301(0.57096) I306(0.52802) Zn32(0.6268) Zn33(0.52802) Zn31(0.57096)
 C7A(0.53538) C12A(0.53538) C11A(0.53538) H11A(0.53538) C10A(0.53538)
 H10A(0.53538) C9A(0.53538) H9A(0.21415) C8A(0.53538) H8A(0.21415)
 C16A(0.53538) H16A(0.32123) H16B(0.32123) H16C(0.32123) H16D(0.21415)
 H16E(0.21415) C4A(0.53538) C5A(0.53538) C6A(0.53538) H6A(0.53538) C1A(0.53538)
 H1A(0.53538) C2A(0.53538) H2A(0.32123) C3A(0.53538) H3A(0.32123) I405(0.44717)
 Zn43(0.44717) I406(0.44717) I403(0.319) Zn42(0.319) I404(0.319) I503(0.05421)
 I504(0.05421) Zn52(0.05421) I505(0.02479) I506(0.02479) Zn53(0.02479)
 C15A(0.32123) H15A(0.32123) H15B(0.32123) H15C(0.32123) C13A(0.32123)
 H13A(0.32123) H13B(0.32123) H13C(0.32123) O2A(0.21415) H2AA(0.21415)
 C14A(0.53538) H14C(0.21415) H14D(0.21415) H14E(0.27877) H14A(0.32123)
 H14B(0.21415) C4B(0.28669) C5B(0.28669) C6B(0.28669) H6B(0.28669) C1B(0.28669)
 H1B(0.28669) C2B(0.28669) H2B(0.28669) C3B(0.28669) H3B(0.28669) C7B(0.28669)
 C8B(0.28669) C9B(0.28669) C10B(0.28669) H10B(0.28669) C11B(0.28669)
 H11B(0.28669) C12B(0.28669) O1B(0.28669) H1BA(0.28669) C7C(0.19118)
 C12C(0.19118) C11C(0.19118) H11C(0.19118) C10C(0.19118) H10C(0.19118)
 C9C(0.19118) C8C(0.19118) C15C(0.19118) H15G(0.19118) H15H(0.19118)
 H15I(0.19118) O1A(0.32123) H1AA(0.32123) C17A(0.21415) H17A(0.21415)
 H17B(0.21415) H17C(0.21415) C18A(0.21415) H18A(0.21415) H18B(0.21415)
 H18C(0.21415) I402(0.40378) Zn41(0.40378) I401(0.40378) I501(0.02525)
 I502(0.02525) Zn51(0.02525) C16C(0.19118) H16I(0.19118) H16J(0.19118)
 H16K(0.19118) C14C(0.19118) H14H(0.19118) H14I(0.19118) C13C(0.19118)
 H13G(0.19118) H13H(0.19118) H13I(0.19118) C4C(0.19118) C5C(0.19118)
 C6C(0.19118) H6C(0.19118) C1C(0.19118) H1C(0.19118) C2C(0.19118) H2C(0.19118)
 C3C(0.19118) H3C(0.19118) O1C(0.19118) H1CA(0.19118) C16B(0.28669)
 H16F(0.28669) H16G(0.28669) H16H(0.28669) C13B(0.28669) H13D(0.28669)
 H13E(0.28669) H13F(0.28669) C15B(0.28669) H15D(0.28669) H15E(0.28669)
 H15F(0.28669) C14B(0.28669) H14F(0.28669) H14G(0.28669) C801(0.15458)
 H80A(0.15458) H80B(0.15458) C802(0.15458) H80C(0.15458) H80D(0.15458)
 C803(0.15458) H80E(0.15458) H80F(0.15458) C804(0.15458) H80G(0.15458)
 H80H(0.15458) C805(0.15458) H80I(0.15458) H80J(0.15458) C806(0.15458)
 H80K(0.15458) H80L(0.15458)
 Fixed Uiso: I503(0.08) I504(0.08) Zn52(0.08) I505(0.08) I506(0.08) Zn53(0.08)
 I501(0.08) I502(0.08) Zn51(0.08) C801(0.08) C802(0.08) C803(0.08) C804(0.08)
 C805(0.08) C806(0.08)
7.a Secondary CH2 refined with riding coordinates:
 C16A(H16D,H16E), C14A(H14A,H14B), C14C(H14H,H14I), C14B(H14F,H14G), C801(H80A,
 H80B), C802(H80C,H80D), C803(H80E,H80F), C804(H80G,H80H), C805(H80I,H80J),
 C806(H80K,H80L)
7.b Aromatic/amide H refined with riding coordinates:
 C333(H333), C322(H322), C323(H323), C332(H332), C312(H312), C319(H319),
 C313(H313), C320(H320), C330(H330), C301(H301), C317(H317), C318(H318),
 C329(H329), C310(H310), C328(H328), C335(H335), C331(H331), C311(H311),
 C302(H302), C314(H314), C336(H336), C315(H315), C305(H305), C304(H304),
 C11A(H11A), C10A(H10A), C9A(H9A), C8A(H8A), C6A(H6A), C1A(H1A), C2A(H2A),
 C3A(H3A), C6B(H6B), C1B(H1B), C2B(H2B), C3B(H3B), C10B(H10B), C11B(H11B),
 C11C(H11C), C10C(H10C), C6C(H6C), C1C(H1C), C2C(H2C), C3C(H3C)
7.c Fitted hexagon refined as free rotating group:
 C7A(C12A,C11A,C10A,C9A,C8A), C4A(C5A,C6A,C1A,C2A,C3A), C4B(C5B,C6B,C1B,C2B,
 C3B), C7B(C8B,C9B,C10B,C11B,C12B), C7C(C12C,C11C,C10C,C9C,C8C), C4C(C5C,C6C,
 C1C,C2C,C3C)
7.d Tetrahedral OH refined with everything fixed:
 O2A(H2AA), O1B(H1BA), O1A(H1AA), O1C(H1CA)
7.e Idealised Me refined with everything fixed:
 C16A(H16A,H16B,H16C), C15A(H15A,H15B,H15C), C13A(H13A,H13B,H13C), C14A(H14C,
 H14D,H14E), C15C(H15G,H15H,H15I), C17A(H17A,H17B,H17C), C18A(H18A,H18B,H18C),
 C16C(H16I,H16J,H16K), C13C(H13G,H13H,H13I), C16B(H16F,H16G,H16H), C13B(H13D,
 H13E,H13F), C15B(H15D,H15E,H15F)
;
_olex2_date_sample_data_collection 2022-10-12
_olex2_date_sample_submission 2022-10-12
_olex2_submission_original_sample_id 'Benzyl Biaryl Alcohol-3-Methyl'
_olex2_submission_special_instructions 'No special instructions were received'
_oxdiff_exptl_absorpt_empirical_details
;
Empirical correction (ABSPACK) includes:
- Absorption correction using spherical harmonics
- Frame scaling
- Detector area scaling
- B-factor correction
;
_oxdiff_exptl_absorpt_empirical_full_max 1.728
_oxdiff_exptl_absorpt_empirical_full_min 0.709

loop_
_space_group_symop_operation_xyz
'x, y, z'
'-x, y, -z+1/2'
'x+1/2, y+1/2, z'
'-x+1/2, y+1/2, -z+1/2'
'-x, -y, -z'
'x, -y, z-1/2'
'-x+1/2, -y+1/2, -z'
'x+1/2, -y+1/2, z-1/2'

loop_
_atom_site_label
_atom_site_type_symbol
_atom_site_fract_x
_atom_site_fract_y
_atom_site_fract_z
_atom_site_U_iso_or_equiv
_atom_site_adp_type
_atom_site_occupancy
_atom_site_site_symmetry_order
_atom_site_calc_flag
_atom_site_refinement_flags_posn
_atom_site_refinement_flags_adp
_atom_site_refinement_flags_occupancy
_atom_site_disorder_assembly
_atom_site_disorder_group
I303 I 0.39107(5) 0.26009(13) 0.39610(10) 0.0690(4) Uani 0.6268 1 d D . P A 4
I305 I 0.10553(8) 0.2597(2) 0.06588(10) 0.0618(5) Uani 0.528 1 d D . P B 6
I304 I 0.36020(7) 0.41452(17) 0.50837(7) 0.0700(4) Uani 0.6268 1 d D . P A 4
I302 I 0.63241(18) 0.6754(3) 0.20234(15) 0.0882(10) Uani 0.571 1 d D . P C 8
I301 I 0.74092(13) 0.7263(3) 0.30676(17) 0.0767(8) Uani 0.571 1 d D . P C 8
I306 I 0.01370(12) 0.3688(3) 0.13265(15) 0.0750(6) Uani 0.528 1 d D . P B 6
Zn32 Zn 0.37784(11) 0.4046(3) 0.43217(14) 0.0525(10) Uani 0.6268 1 d D . P A 4
Zn33 Zn 0.0720(2) 0.3823(7) 0.0995(3) 0.0483(9) Uani 0.528 1 d D . P B 6
Zn31 Zn 0.67727(19) 0.6477(6) 0.2772(2) 0.0580(13) Uani 0.571 1 d D . P C 8
N308 N 0.21958(12) 0.5532(3) 0.27153(15) 0.0456(10) Uani 1 1 d . . . . .
N304 N 0.52462(13) 0.7272(3) 0.47095(15) 0.0492(10) Uani 1 1 d . . . . .
N309 N 0.23616(13) 0.6919(3) 0.30818(15) 0.0494(10) Uani 1 1 d . . . . .
N303 N 0.57638(14) 0.7769(3) 0.43996(15) 0.0509(10) Uani 1 1 d . . . . .
N307 N 0.33417(13) 0.4712(3) 0.38872(16) 0.0532(11) Uani 1 1 d D . . . .
N310 N 0.18067(13) 0.6805(3) 0.24980(16) 0.0498(10) Uani 1 1 d . . . . .
N302 N 0.54045(14) 0.6491(3) 0.41026(17) 0.0570(12) Uani 1 1 d . . . . .
N305 N 0.56409(15) 1.0134(3) 0.55194(16) 0.0560(12) Uani 1 1 d . . . . .
N312 N 0.11445(15) 0.4473(3) 0.14540(17) 0.0622(14) Uani 1 1 d D . . . .
N301 N 0.64299(17) 0.6635(4) 0.32289(19) 0.0655(13) Uani 1 1 d D . . . .
N311 N 0.18702(15) 1.0089(3) 0.27858(17) 0.0577(12) Uani 1 1 d . . . . .
N306 N 0.42347(14) 0.4902(3) 0.43677(18) 0.0599(13) Uani 1 1 d D . . . .
C307 C 0.55290(15) 0.7849(4) 0.46772(18) 0.0480(12) Uani 1 1 d . . . . .
C308 C 0.51910(16) 0.6615(4) 0.44037(19) 0.0519(13) Uani 1 1 d . . . . .
C326 C 0.18931(16) 0.5950(3) 0.24676(18) 0.0472(12) Uani 1 1 d . . . . .
C321 C 0.27381(15) 0.5585(3) 0.33313(18) 0.0469(12) Uani 1 1 d . . . . .
C324 C 0.24130(15) 0.6041(3) 0.30278(18) 0.0465(12) Uani 1 1 d . . . . .
C334 C 0.16332(16) 0.5420(3) 0.21182(18) 0.0503(13) Uani 1 1 d . . . . .
C309 C 0.55709(16) 0.8648(3) 0.49703(17) 0.0479(12) Uani 1 1 d . . . . .
C316 C 0.48622(16) 0.6014(4) 0.4399(2) 0.0532(13) Uani 1 1 d . . . . .
C325 C 0.20572(16) 0.7270(3) 0.28019(19) 0.0487(12) Uani 1 1 d . . . . .
C333 C 0.17184(17) 0.4552(4) 0.20169(19) 0.0553(14) Uani 1 1 d . . . . .
H333 H 0.194514 0.426630 0.217603 0.066 Uiso 1 1 calc R U . . .
C322 C 0.28052(17) 0.4692(4) 0.3277(2) 0.0584(15) Uani 1 1 d . . . . .
H322 H 0.264396 0.436221 0.304670 0.070 Uiso 1 1 calc R U . . .
C303 C 0.59508(17) 0.6922(4) 0.3810(2) 0.0585(14) Uani 1 1 d . . . . .
C306 C 0.56929(16) 0.7065(4) 0.41251(19) 0.0541(13) Uani 1 1 d . . . . .
C327 C 0.19898(16) 0.8251(3) 0.2808(2) 0.0509(13) Uani 1 1 d . . . . .
C323 C 0.31066(17) 0.4273(4) 0.3558(2) 0.0613(16) Uani 1 1 d . . . . .
H323 H 0.314971 0.365303 0.351701 0.074 Uiso 1 1 calc R U . . .
C332 C 0.14696(18) 0.4104(4) 0.16812(19) 0.0573(14) Uani 1 1 d . . . . .
H332 H 0.153248 0.351103 0.160947 0.069 Uiso 1 1 calc R U . . .
C312 C 0.53400(18) 0.9610(4) 0.54779(19) 0.0570(14) Uani 1 1 d . . . . .
H312 H 0.514731 0.975274 0.563758 0.068 Uiso 1 1 calc R U . . .
C319 C 0.32764(18) 0.5585(4) 0.3938(2) 0.0661(18) Uani 1 1 d . . . . .
H319 H 0.344172 0.590250 0.417049 0.079 Uiso 1 1 calc R U . . .
C313 C 0.52906(17) 0.8850(4) 0.52086(19) 0.0549(14) Uani 1 1 d . . . . .
H313 H 0.507034 0.847808 0.518809 0.066 Uiso 1 1 calc R U . . .
C320 C 0.29801(19) 0.6043(4) 0.3669(2) 0.0626(16) Uani 1 1 d . . . . .
H320 H 0.294226 0.666341 0.371502 0.075 Uiso 1 1 calc R U . . .
C330 C 0.1609(2) 0.9536(4) 0.2547(3) 0.0700(18) Uani 1 1 d . . . . .
H330 H 0.137903 0.978103 0.237282 0.084 Uiso 1 1 calc R U . . .
C301 C 0.6533(2) 0.7161(5) 0.3580(2) 0.0701(17) Uani 1 1 d . . . . .
H301 H 0.677943 0.743788 0.363000 0.084 Uiso 1 1 calc R U . . .
C317 C 0.47063(18) 0.5906(4) 0.4757(2) 0.0601(15) Uani 1 1 d . . . . .
H317 H 0.481072 0.622088 0.502300 0.072 Uiso 1 1 calc R U . . .
C318 C 0.43942(18) 0.5337(4) 0.4738(2) 0.0626(16) Uani 1 1 d . . . . .
H318 H 0.429199 0.525515 0.499522 0.075 Uiso 1 1 calc R U . . .
C329 C 0.21852(19) 0.9741(4) 0.3034(2) 0.0622(15) Uani 1 1 d . . . . .
H329 H 0.237202 1.013512 0.319992 0.075 Uiso 1 1 calc R U . D 11
C310 C 0.5879(2) 0.9204(5) 0.5010(2) 0.0700(18) Uani 1 1 d . . . . .
H310 H 0.607430 0.908669 0.485002 0.084 Uiso 1 1 calc R U . . .
C328 C 0.22555(19) 0.8823(4) 0.3063(2) 0.0604(15) Uani 1 1 d . . . . .
H328 H 0.248082 0.859310 0.325342 0.073 Uiso 1 1 calc R U . . .
C335 C 0.1304(2) 0.5802(4) 0.1878(3) 0.086(3) Uani 1 1 d . . . . .
H335 H 0.124452 0.640717 0.193110 0.103 Uiso 1 1 calc R U . . .
C331 C 0.16651(19) 0.8620(4) 0.2545(3) 0.0688(18) Uani 1 1 d . . . . .
H331 H 0.147986 0.824587 0.236285 0.083 Uiso 1 1 calc R U . . .
C311 C 0.5906(2) 0.9947(5) 0.5287(2) 0.0743(19) Uani 1 1 d . . . . .
H311 H 0.612123 1.033522 0.531185 0.089 Uiso 1 1 calc R U . E 9
C302 C 0.6304(2) 0.7327(5) 0.3873(2) 0.0699(17) Uani 1 1 d . . . . .
H302 H 0.638819 0.771824 0.411647 0.084 Uiso 1 1 calc R U . . .
C314 C 0.4381(2) 0.5034(6) 0.4013(3) 0.090(3) Uani 1 1 d . . . . .
H314 H 0.426556 0.473719 0.374572 0.109 Uiso 1 1 calc R U . . .
C336 C 0.1058(2) 0.5311(4) 0.1558(3) 0.093(3) Uani 1 1 d . . . . .
H336 H 0.082199 0.557220 0.140884 0.112 Uiso 1 1 calc R U . . .
C315 C 0.4691(2) 0.5576(6) 0.4014(3) 0.086(2) Uani 1 1 d . . . . .
H315 H 0.478802 0.565034 0.375279 0.103 Uiso 1 1 calc R U . . .
C305 C 0.6088(3) 0.6241(7) 0.3174(3) 0.103(3) Uani 1 1 d . . . . .
H305 H 0.601095 0.584907 0.292884 0.123 Uiso 1 1 calc R U . . .
C304 C 0.5843(3) 0.6370(7) 0.3449(3) 0.105(3) Uani 1 1 d . . . . .
H304 H 0.559917 0.608049 0.339317 0.126 Uiso 1 1 calc R U . . .
C7A C 0.2761(2) 1.0195(4) 0.4748(2) 0.057(3) Uani 0.5354 1 d G . P . .
C12A C 0.2990(2) 1.0741(5) 0.4546(2) 0.055(2) Uani 0.5354 1 d G . P T .
C11A C 0.3096(2) 1.1589(4) 0.4716(2) 0.058(3) Uani 0.5354 1 d G . P . .
H11A H 0.325253 1.196195 0.457860 0.070 Uiso 0.5354 1 calc R U P . .
C10A C 0.2973(2) 1.1890(4) 0.5089(2) 0.064(3) Uani 0.5354 1 d G . P M .
H10A H 0.304556 1.246969 0.520487 0.076 Uiso 0.5354 1 calc R U P . .
C9A C 0.2744(2) 1.1344(5) 0.5290(2) 0.060(3) Uani 0.5354 1 d G . P . .
H9A H 0.266007 1.155033 0.554452 0.072 Uiso 0.2141 1 calc R U P F 2
C8A C 0.2638(2) 1.0496(4) 0.5120(2) 0.062(3) Uani 0.5354 1 d G . P M .
H8A H 0.248155 1.012320 0.525790 0.074 Uiso 0.2141 1 calc R U P G 2
C16A C 0.3114(4) 1.0470(10) 0.4138(4) 0.072(3) Uani 0.5354 1 d D . P . .
H16A H 0.327471 0.993169 0.419735 0.109 Uiso 0.3212 1 calc . U P H 1
H16B H 0.326243 1.095736 0.404273 0.109 Uiso 0.3212 1 calc . U P I 1
H16C H 0.288649 1.034271 0.390453 0.109 Uiso 0.3212 1 calc . U P J 1
H16D H 0.337677 1.071196 0.415957 0.087 Uiso 0.2141 1 calc R U P J 2
H16E H 0.313688 0.980868 0.414475 0.087 Uiso 0.2141 1 calc R U P J 2
C4A C 0.2634(3) 0.9296(5) 0.4553(3) 0.075(4) Uani 0.5354 1 d G . P . .
C5A C 0.2283(3) 0.9184(6) 0.4256(3) 0.081(4) Uani 0.5354 1 d G . P E .
C6A C 0.2163(3) 0.8333(7) 0.4103(3) 0.096(5) Uani 0.5354 1 d G . P . .
H6A H 0.192338 0.825628 0.390011 0.115 Uiso 0.5354 1 calc R U P . .
C1A C 0.2394(3) 0.7592(5) 0.4247(3) 0.097(6) Uani 0.5354 1 d G . P K .
H1A H 0.231175 0.701015 0.414296 0.117 Uiso 0.5354 1 calc R U P . .
C2A C 0.2745(3) 0.7704(5) 0.4544(4) 0.115(8) Uani 0.5354 1 d G . P . .
H2A H 0.290218 0.719798 0.464303 0.138 Uiso 0.3212 1 calc R U P K 1
C3A C 0.2865(3) 0.8556(6) 0.4697(3) 0.087(4) Uani 0.5354 1 d G . P G .
H3A H 0.310425 0.863195 0.490026 0.104 Uiso 0.3212 1 calc R U P L 1
I405 I 0.11449(13) 0.2663(3) 0.05776(15) 0.0973(13) Uani 0.4472 1 d D . P B 7
Zn43 Zn 0.0789(3) 0.3804(8) 0.0944(4) 0.067(2) Uani 0.4472 1 d D . P B 7
I406 I 0.02073(15) 0.3521(4) 0.12741(17) 0.1052(14) Uani 0.4472 1 d D . P B 7
I403 I 0.39174(16) 0.2669(3) 0.4008(2) 0.140(3) Uani 0.319 1 d D . P A 5
Zn42 Zn 0.3749(3) 0.4095(6) 0.4355(3) 0.082(4) Uani 0.319 1 d D . P A 5
I404 I 0.3526(2) 0.4117(6) 0.5083(2) 0.141(3) Uani 0.319 1 d D . P A 5
I503 I 0.3961(6) 0.2691(11) 0.3757(5) 0.080 Uiso 0.0542 1 d . U P A 6
I504 I 0.3557(6) 0.3786(17) 0.4961(7) 0.080 Uiso 0.0542 1 d . U P A 6
Zn52 Zn 0.3721(19) 0.401(4) 0.438(3) 0.080 Uiso 0.0542 1 d . U P A 6
I505 I 0.1411(7) 0.2768(17) 0.0507(8) 0.080 Uiso 0.0248 1 d D U P B 8
I506 I 0.0443(7) 0.3239(16) 0.1114(8) 0.080 Uiso 0.0248 1 d D U P B 8
Zn53 Zn 0.1000(11) 0.384(2) 0.0824(17) 0.080 Uiso 0.0248 1 d D U P B 8
C15A C 0.2637(5) 1.1687(14) 0.5700(7) 0.059(4) Uani 0.3212 1 d . . P M 1
H15A H 0.287180 1.180009 0.592589 0.089 Uiso 0.3212 1 calc . U P N 1
H15B H 0.247844 1.124097 0.580999 0.089 Uiso 0.3212 1 calc . U P O 1
H15C H 0.249166 1.224661 0.563322 0.089 Uiso 0.3212 1 calc . U P P 1
C13A C 0.2454(6) 0.9872(14) 0.5400(7) 0.063(5) Uani 0.3212 1 d . . P M 1
H13A H 0.221319 0.963267 0.522121 0.095 Uiso 0.3212 1 calc . U P Q 1
H13B H 0.239871 1.020153 0.565331 0.095 Uiso 0.3212 1 calc . U P R 1
H13C H 0.263046 0.937555 0.550660 0.095 Uiso 0.3212 1 calc . U P S 1
O2A O 0.2902(5) 1.0700(15) 0.3728(7) 0.090(9) Uani 0.2141 1 d D . P T 2
H2AA H 0.281950 1.023264 0.358689 0.134 Uiso 0.2141 1 calc . U P U 2
C14A C 0.2038(5) 1.0009(13) 0.4117(5) 0.091(4) Uani 0.5354 1 d . . P . .
H14C H 0.198120 1.030048 0.437969 0.136 Uiso 0.2141 1 calc . U P V 2
H14D H 0.179622 0.983207 0.391723 0.136 Uiso 0.2141 1 calc . U P W 2
H14E H 0.217782 1.042691 0.396401 0.136 Uiso 0.2788 1 calc . U P X 2
H14A H 0.203593 1.037644 0.438299 0.109 Uiso 0.3212 1 calc R U P X 1
H14B H 0.215908 1.037080 0.391545 0.109 Uiso 0.2141 1 calc R U P X 1
C4B C 0.4785(6) 0.4766(10) 0.2629(6) 0.105(7) Uani 0.2867 1 d DG U P Y -1
C5B C 0.5071(6) 0.4866(12) 0.2388(7) 0.135(9) Uani 0.2867 1 d DG U P Y -1
C6B C 0.5217(6) 0.5712(13) 0.2333(7) 0.136(10) Uani 0.2867 1 d DG U P Y -1
H6B H 0.541281 0.578034 0.216862 0.163 Uiso 0.2867 1 calc R U P Y -1
C1B C 0.5079(6) 0.6458(11) 0.2519(7) 0.132(10) Uani 0.2867 1 d G U P Y -1
H1B H 0.517906 0.703628 0.248110 0.158 Uiso 0.2867 1 calc R U P Y -1
C2B C 0.4793(6) 0.6358(11) 0.2760(6) 0.117(9) Uani 0.2867 1 d G U P Y -1
H2B H 0.469797 0.686776 0.288653 0.141 Uiso 0.2867 1 calc R U P Y -1
C3B C 0.4646(6) 0.5512(12) 0.2815(6) 0.098(8) Uani 0.2867 1 d DG U P Y -1
H3B H 0.445062 0.544329 0.297950 0.117 Uiso 0.2867 1 calc R U P Y -1
C7B C 0.4664(6) 0.3828(11) 0.2718(7) 0.114(7) Uani 0.2867 1 d DG U P Y -1
C8B C 0.4820(7) 0.3378(15) 0.3109(7) 0.139(8) Uani 0.2867 1 d DG U P Y -1
C9B C 0.4709(8) 0.2502(16) 0.3170(9) 0.156(9) Uani 0.2867 1 d DG U P Y -1
C10B C 0.4440(8) 0.2076(13) 0.2841(11) 0.157(10) Uani 0.2867 1 d DG U P Y -1
H10B H 0.436390 0.147764 0.288246 0.188 Uiso 0.2867 1 calc R U P Y -1
C11B C 0.4284(7) 0.2527(16) 0.2450(10) 0.150(9) Uani 0.2867 1 d DG U P Y -1
H11B H 0.410046 0.223611 0.222461 0.180 Uiso 0.2867 1 calc R U P Y -1
C12B C 0.4396(6) 0.3403(15) 0.2389(7) 0.126(8) Uani 0.2867 1 d DG U P Y -1
O1B O 0.5616(9) 0.399(3) 0.2239(15) 0.201(15) Uani 0.2867 1 d D U P Y -1
H1BA H 0.567939 0.348940 0.215380 0.302 Uiso 0.2867 1 calc . U P Z -1
C7C C 0.3903(6) 1.0718(13) 0.1620(8) 0.097(7) Uani 0.1912 1 d DG U P A 3
C12C C 0.3550(6) 1.0274(14) 0.1540(8) 0.083(7) Uani 0.1912 1 d DG U P A 3
C11C C 0.3510(7) 0.9486(13) 0.1765(9) 0.077(7) Uani 0.1912 1 d DG U P A 3
H11C H 0.326907 0.918220 0.171099 0.093 Uiso 0.1912 1 calc R U P A 3
C10C C 0.3821(8) 0.9142(13) 0.2071(9) 0.086(8) Uani 0.1912 1 d DG U P A 3
H10C H 0.379379 0.860300 0.222518 0.103 Uiso 0.1912 1 calc R U P A 3
C9C C 0.4174(8) 0.9586(15) 0.2151(9) 0.098(8) Uani 0.1912 1 d DG U P A 3
C8C C 0.4214(6) 1.0374(14) 0.1925(9) 0.093(8) Uani 0.1912 1 d DG U P A 3
C15C C 0.4512(13) 0.906(3) 0.2398(18) 0.127(15) Uani 0.1912 1 d D U P A 3
H15G H 0.446019 0.885853 0.268128 0.190 Uiso 0.1912 1 calc . U P B 3
H15H H 0.474227 0.943798 0.245155 0.190 Uiso 0.1912 1 calc . U P C 3
H15I H 0.455301 0.853608 0.222166 0.190 Uiso 0.1912 1 calc . U P D 3
O1A O 0.1667(6) 0.983(2) 0.3911(9) 0.153(11) Uani 0.3212 1 d . . P E 1
H1AA H 0.162728 0.927399 0.391949 0.229 Uiso 0.3212 1 calc . U P F 1
C17A C 0.3225(13) 0.863(2) 0.5071(13) 0.086(12) Uani 0.2141 1 d . . P G 2
H17A H 0.340519 0.905630 0.498679 0.129 Uiso 0.2141 1 calc . U P H 2
H17B H 0.334872 0.803679 0.512148 0.129 Uiso 0.2141 1 calc . U P I 2
H17C H 0.315126 0.882963 0.534216 0.129 Uiso 0.2141 1 calc . U P J 2
C18A C 0.2954(14) 0.693(3) 0.474(2) 0.120(18) Uani 0.2141 1 d . . P K 2
H18A H 0.277918 0.652484 0.485169 0.180 Uiso 0.2141 1 calc . U P L 2
H18B H 0.316204 0.711764 0.498607 0.180 Uiso 0.2141 1 calc . U P M 2
H18C H 0.306399 0.661781 0.451732 0.180 Uiso 0.2141 1 calc . U P N 2
I402 I 0.6245(3) 0.6669(5) 0.2001(3) 0.100(2) Uani 0.4038 1 d D . P C 9
Zn41 Zn 0.6722(3) 0.6426(9) 0.2735(3) 0.070(2) Uani 0.4038 1 d D . P C 9
I401 I 0.7325(2) 0.7392(5) 0.2962(3) 0.0844(14) Uani 0.4038 1 d D . P C 9
I501 I 0.7573(7) 0.7125(18) 0.3337(8) 0.080 Uiso 0.0253 1 d . U P C 10
I502 I 0.6605(7) 0.7027(16) 0.2201(8) 0.080 Uiso 0.0253 1 d . U P C 10
Zn51 Zn 0.7010(15) 0.643(3) 0.3040(17) 0.080 Uiso 0.0253 1 d . U P C 10
C16C C 0.3206(8) 1.064(2) 0.1215(11) 0.100(12) Uani 0.1912 1 d D U P A 3
H16I H 0.314197 1.123669 0.131186 0.151 Uiso 0.1912 1 calc . U P O 3
H16J H 0.298534 1.023840 0.120131 0.151 Uiso 0.1912 1 calc . U P P 3
H16K H 0.326632 1.068480 0.092118 0.151 Uiso 0.1912 1 calc . U P Q 3
C14C C 0.4168(16) 1.108(2) 0.0811(16) 0.140(12) Uani 0.1912 1 d D U P A 3
H14H H 0.428783 1.061301 0.102538 0.168 Uiso 0.1912 1 calc R U P A 3
H14I H 0.396352 1.080136 0.058199 0.168 Uiso 0.1912 1 calc R U P A 3
C13C C 0.4603(9) 1.085(3) 0.2016(18) 0.129(16) Uani 0.1912 1 d D U P A 3
H13G H 0.470200 1.087042 0.174364 0.194 Uiso 0.1912 1 calc . U P R 3
H13H H 0.478552 1.052159 0.224463 0.194 Uiso 0.1912 1 calc . U P S 3
H13I H 0.457263 1.146132 0.211863 0.194 Uiso 0.1912 1 calc . U P T 3
C4C C 0.3920(9) 1.1719(14) 0.1456(9) 0.119(8) Uani 0.1912 1 d DG U P A 3
C5C C 0.4009(10) 1.1861(17) 0.1045(9) 0.140(10) Uani 0.1912 1 d DG U P A 3
C6C C 0.4006(12) 1.273(2) 0.0876(10) 0.141(11) Uani 0.1912 1 d DG U P A 3
H6C H 0.406710 1.282173 0.059513 0.169 Uiso 0.1912 1 calc R U P A 3
C1C C 0.3914(12) 1.3448(15) 0.1118(13) 0.139(11) Uani 0.1912 1 d G U P A 3
H1C H 0.391247 1.403837 0.100228 0.167 Uiso 0.1912 1 calc R U P A 3
C2C C 0.3825(11) 1.3306(16) 0.1529(12) 0.128(11) Uani 0.1912 1 d G U P A 3
H2C H 0.376248 1.380021 0.169407 0.154 Uiso 0.1912 1 calc R U P A 3
C3C C 0.3828(9) 1.2442(18) 0.1698(9) 0.105(9) Uani 0.1912 1 d DG U P A 3
H3C H 0.376713 1.234541 0.197873 0.126 Uiso 0.1912 1 calc R U P A 3
O1C O 0.4452(14) 1.153(4) 0.0617(19) 0.190(17) Uani 0.1912 1 d D U P A 3
H1CA H 0.451826 1.118992 0.042926 0.284 Uiso 0.1912 1 calc . U P U 3
C16B C 0.4243(10) 0.394(2) 0.1975(10) 0.133(12) Uani 0.2867 1 d D U P Y -1
H16F H 0.410370 0.446409 0.204883 0.199 Uiso 0.2867 1 calc . U P V -1
H16G H 0.406812 0.356500 0.176033 0.199 Uiso 0.2867 1 calc . U P W -1
H16H H 0.445874 0.413538 0.184652 0.199 Uiso 0.2867 1 calc . U P X -1
C13B C 0.5124(11) 0.380(3) 0.3484(11) 0.160(15) Uani 0.2867 1 d D U P Y -1
H13D H 0.535240 0.396501 0.337111 0.240 Uiso 0.2867 1 calc . U P Y -1
H13E H 0.519725 0.336863 0.372631 0.240 Uiso 0.2867 1 calc . U P Z -1
H13F H 0.501655 0.433899 0.359375 0.240 Uiso 0.2867 1 calc . U P A -1
C15B C 0.4919(13) 0.203(3) 0.3597(14) 0.193(17) Uani 0.2867 1 d D U P Y -1
H15D H 0.519613 0.215521 0.364741 0.290 Uiso 0.2867 1 calc . U P B -1
H15E H 0.487703 0.138030 0.356725 0.290 Uiso 0.2867 1 calc . U P C -1
H15F H 0.481909 0.225012 0.384902 0.290 Uiso 0.2867 1 calc . U P D -1
C14B C 0.5214(10) 0.401(2) 0.2212(12) 0.162(12) Uani 0.2867 1 d D U P Y -1
H14F H 0.514410 0.349267 0.238173 0.194 Uiso 0.2867 1 calc R U P Y -1
H14G H 0.508010 0.392875 0.189925 0.194 Uiso 0.2867 1 calc R U P Y -1
C801 C 0.4125(8) 0.979(3) 0.1422(11) 0.080 Uiso 0.1546 1 d D U P E 4
H80A H 0.419457 1.041525 0.151640 0.096 Uiso 0.1546 1 calc R U P E 4
H80B H 0.426631 0.963761 0.118842 0.096 Uiso 0.1546 1 calc R U P E 4
C802 C 0.4263(9) 0.917(3) 0.1817(12) 0.080 Uiso 0.1546 1 d D U P E 4
H80C H 0.453758 0.929663 0.194729 0.096 Uiso 0.1546 1 calc R U P E 4
H80D H 0.424345 0.854035 0.171339 0.096 Uiso 0.1546 1 calc R U P E 4
C803 C 0.4027(10) 0.929(4) 0.2174(9) 0.080 Uiso 0.1546 1 d D U P E 4
H80E H 0.409320 0.879823 0.239447 0.096 Uiso 0.1546 1 calc R U P E 4
H80F H 0.409634 0.986293 0.232861 0.096 Uiso 0.1546 1 calc R U P E 4
C804 C 0.3596(9) 0.927(3) 0.1978(12) 0.080 Uiso 0.1546 1 d D U P E 4
H80G H 0.351957 0.864160 0.189841 0.096 Uiso 0.1546 1 calc R U P E 4
H80H H 0.346001 0.945615 0.221153 0.096 Uiso 0.1546 1 calc R U P E 4
C805 C 0.3456(9) 0.985(3) 0.1574(12) 0.080 Uiso 0.1546 1 d D U P E 4
H80I H 0.346218 1.048872 0.166867 0.096 Uiso 0.1546 1 calc R U P E 4
H80J H 0.318502 0.969827 0.144128 0.096 Uiso 0.1546 1 calc R U P E 4
C806 C 0.3695(9) 0.976(3) 0.1221(9) 0.080 Uiso 0.1546 1 d D U P E 4
H80K H 0.363180 0.917920 0.106479 0.096 Uiso 0.1546 1 calc R U P E 4
H80L H 0.362674 1.024516 0.100142 0.096 Uiso 0.1546 1 calc R U P E 4

loop_
_atom_site_aniso_label
_atom_site_aniso_U_11
_atom_site_aniso_U_22
_atom_site_aniso_U_33
_atom_site_aniso_U_23
_atom_site_aniso_U_13
_atom_site_aniso_U_12
I303 0.0710(8) 0.0437(7) 0.0859(8) 0.0044(6) 0.0030(7) 0.0073(5)
I305 0.0749(7) 0.0326(6) 0.0671(11) -0.0008(7) -0.0086(7) -0.0006(4)
I304 0.0769(8) 0.0692(7) 0.0622(7) 0.0137(5) 0.0115(7) -0.0164(6)
I302 0.138(2) 0.0509(12) 0.0808(17) 0.0237(11) 0.0343(16) 0.0273(17)
I301 0.0867(15) 0.0395(13) 0.118(2) -0.0243(13) 0.0522(14) -0.0200(11)
I306 0.0818(9) 0.0726(13) 0.0711(8) -0.0065(8) 0.0177(7) -0.0312(8)
Zn32 0.0465(15) 0.042(2) 0.0643(18) 0.0133(13) 0.0020(18) -0.0054(12)
Zn33 0.0541(13) 0.0375(14) 0.0450(17) 0.0033(11) -0.0078(10) -0.0102(9)
Zn31 0.078(2) 0.0274(16) 0.078(3) -0.0047(16) 0.038(2) -0.0004(14)
N308 0.047(2) 0.029(2) 0.053(2) -0.0011(17) -0.0065(19) -0.0038(17)
N304 0.051(2) 0.040(2) 0.051(2) -0.0046(19) -0.0019(19) -0.0058(19)
N309 0.057(3) 0.031(2) 0.053(2) -0.0029(18) -0.004(2) -0.0057(18)
N303 0.056(3) 0.045(2) 0.047(2) -0.0050(19) 0.001(2) -0.007(2)
N307 0.050(2) 0.039(2) 0.062(3) 0.004(2) -0.008(2) -0.0121(19)
N310 0.049(2) 0.031(2) 0.061(3) 0.0008(19) -0.006(2) -0.0037(18)
N302 0.048(3) 0.054(3) 0.064(3) -0.016(2) 0.000(2) -0.005(2)
N305 0.064(3) 0.042(2) 0.054(3) -0.006(2) -0.007(2) 0.002(2)
N312 0.073(3) 0.032(2) 0.063(3) 0.005(2) -0.024(2) -0.005(2)
N301 0.074(3) 0.049(3) 0.075(3) -0.009(2) 0.018(3) -0.004(2)
N311 0.069(3) 0.034(2) 0.070(3) -0.002(2) 0.015(2) -0.002(2)
N306 0.048(3) 0.052(3) 0.071(3) 0.003(2) -0.009(2) -0.008(2)
C307 0.048(3) 0.040(3) 0.048(3) -0.005(2) -0.007(2) -0.004(2)
C308 0.047(3) 0.043(3) 0.057(3) -0.005(2) -0.007(2) -0.005(2)
C326 0.052(3) 0.031(2) 0.053(3) 0.000(2) -0.003(2) -0.006(2)
C321 0.046(3) 0.035(3) 0.053(3) 0.001(2) -0.003(2) -0.009(2)
C324 0.051(3) 0.032(2) 0.051(3) 0.000(2) -0.002(2) -0.007(2)
C334 0.056(3) 0.030(2) 0.055(3) 0.001(2) -0.009(2) -0.003(2)
C309 0.055(3) 0.036(3) 0.045(3) -0.001(2) -0.006(2) -0.003(2)
C316 0.052(3) 0.040(3) 0.061(3) -0.004(2) -0.004(3) -0.002(2)
C325 0.053(3) 0.032(3) 0.056(3) -0.003(2) 0.001(2) -0.004(2)
C333 0.060(3) 0.036(3) 0.059(3) 0.001(2) -0.012(3) 0.000(2)
C322 0.054(3) 0.037(3) 0.072(4) -0.002(3) -0.014(3) -0.003(2)
C303 0.056(3) 0.052(3) 0.063(3) -0.013(3) 0.004(3) -0.004(3)
C306 0.050(3) 0.049(3) 0.057(3) -0.008(3) -0.003(2) -0.004(2)
C327 0.052(3) 0.032(3) 0.065(3) -0.002(2) 0.003(2) -0.003(2)
C323 0.056(3) 0.036(3) 0.078(4) 0.000(3) -0.017(3) -0.007(2)
C332 0.072(4) 0.033(3) 0.057(3) 0.002(2) -0.008(3) -0.003(2)
C312 0.064(4) 0.050(3) 0.050(3) -0.004(2) -0.004(3) 0.007(3)
C319 0.063(4) 0.040(3) 0.078(4) 0.002(3) -0.023(3) -0.009(3)
C313 0.053(3) 0.048(3) 0.056(3) -0.009(3) -0.005(3) 0.000(2)
C320 0.068(4) 0.040(3) 0.065(4) -0.005(3) -0.019(3) -0.004(3)
C330 0.072(4) 0.033(3) 0.094(5) -0.003(3) -0.008(3) -0.002(3)
C301 0.074(4) 0.059(4) 0.081(4) -0.012(3) 0.024(4) -0.017(3)
C317 0.057(3) 0.047(3) 0.067(4) -0.001(3) -0.007(3) -0.007(3)
C318 0.056(3) 0.049(3) 0.072(4) 0.006(3) -0.010(3) -0.006(3)
C329 0.072(4) 0.036(3) 0.075(4) -0.011(3) 0.007(3) -0.007(3)
C310 0.067(4) 0.065(4) 0.078(4) -0.021(3) 0.015(3) -0.016(3)
C328 0.068(4) 0.036(3) 0.068(4) -0.008(3) -0.004(3) -0.007(3)
C335 0.090(5) 0.033(3) 0.103(5) -0.015(3) -0.052(4) 0.012(3)
C331 0.060(4) 0.039(3) 0.094(5) -0.007(3) -0.013(3) 0.000(3)
C311 0.079(5) 0.055(4) 0.083(5) -0.017(3) 0.004(4) -0.027(3)
C302 0.075(4) 0.063(4) 0.072(4) -0.018(3) 0.016(3) -0.015(3)
C314 0.089(5) 0.102(6) 0.077(5) -0.028(4) 0.010(4) -0.049(5)
C336 0.097(5) 0.043(3) 0.105(6) -0.013(4) -0.054(5) 0.012(3)
C315 0.086(5) 0.100(6) 0.070(4) -0.028(4) 0.011(4) -0.051(5)
C305 0.087(5) 0.131(8) 0.095(6) -0.066(6) 0.032(5) -0.031(5)
C304 0.084(5) 0.127(8) 0.110(7) -0.065(6) 0.034(5) -0.039(5)
C7A 0.068(7) 0.048(6) 0.062(6) 0.007(5) 0.030(5) -0.002(5)
C12A 0.039(5) 0.061(6) 0.063(6) -0.002(5) 0.008(4) 0.004(5)
C11A 0.046(6) 0.054(6) 0.074(7) 0.004(5) 0.012(5) -0.010(5)
C10A 0.060(7) 0.054(6) 0.078(8) 0.004(6) 0.016(6) -0.006(5)
C9A 0.061(7) 0.060(7) 0.059(6) 0.001(5) 0.012(5) -0.003(5)
C8A 0.067(7) 0.054(6) 0.072(7) -0.004(5) 0.032(6) -0.010(5)
C16A 0.074(8) 0.087(9) 0.063(7) 0.002(7) 0.029(6) -0.011(7)
C4A 0.098(10) 0.067(8) 0.075(8) -0.010(6) 0.052(8) -0.024(7)
C5A 0.092(10) 0.090(10) 0.071(8) -0.012(7) 0.037(8) -0.034(8)
C6A 0.119(13) 0.116(14) 0.061(8) -0.014(8) 0.037(8) -0.053(11)
C1A 0.139(16) 0.073(10) 0.093(11) -0.017(9) 0.056(11) -0.049(11)
C2A 0.19(2) 0.051(8) 0.132(16) -0.015(9) 0.107(17) -0.016(11)
C3A 0.095(11) 0.070(9) 0.105(11) -0.010(8) 0.044(9) -0.013(8)
I405 0.152(3) 0.0436(11) 0.0812(16) 0.0037(9) -0.0079(17) 0.0136(18)
Zn43 0.095(5) 0.036(2) 0.052(3) 0.0098(17) -0.023(3) -0.017(3)
I406 0.125(3) 0.086(2) 0.085(2) 0.0166(17) -0.0209(17) -0.042(2)
I403 0.139(3) 0.0433(16) 0.180(6) -0.0091(18) -0.096(3) 0.0164(15)
Zn42 0.068(5) 0.040(4) 0.105(6) 0.017(3) -0.057(3) -0.015(3)
I404 0.107(3) 0.169(6) 0.116(4) 0.075(3) -0.041(3) -0.049(3)
C15A 0.049(10) 0.063(11) 0.063(11) 0.000(9) 0.005(8) -0.008(8)
C13A 0.074(12) 0.060(11) 0.064(11) -0.003(9) 0.033(10) -0.017(10)
O2A 0.051(11) 0.085(16) 0.14(2) -0.063(16) 0.035(13) -0.027(11)
C14A 0.077(9) 0.112(13) 0.077(9) -0.008(9) 0.005(7) -0.008(9)
C4B 0.101(15) 0.117(13) 0.090(12) 0.002(13) 0.003(11) 0.025(12)
C5B 0.136(19) 0.147(15) 0.104(15) 0.010(15) -0.011(14) 0.007(15)
C6B 0.13(2) 0.153(18) 0.098(17) 0.013(16) -0.042(15) -0.005(17)
C1B 0.12(2) 0.148(17) 0.092(17) 0.007(15) -0.067(16) 0.001(16)
C2B 0.105(17) 0.124(16) 0.090(16) -0.013(13) -0.051(14) 0.011(15)
C3B 0.092(15) 0.103(14) 0.078(13) -0.003(12) -0.027(12) 0.036(13)
C7B 0.101(14) 0.132(15) 0.128(15) 0.010(14) 0.070(12) 0.025(13)
C8B 0.126(16) 0.151(18) 0.164(18) 0.031(16) 0.083(14) 0.029(15)
C9B 0.137(18) 0.16(2) 0.19(2) 0.037(18) 0.089(16) 0.026(16)
C10B 0.135(19) 0.16(2) 0.20(2) 0.025(19) 0.083(17) 0.010(17)
C11B 0.124(17) 0.15(2) 0.19(2) 0.013(18) 0.083(17) 0.004(16)
C12B 0.107(15) 0.135(18) 0.160(18) 0.007(16) 0.081(14) 0.015(14)
O1B 0.14(2) 0.16(3) 0.25(3) -0.03(3) -0.06(2) 0.02(2)
C7C 0.108(15) 0.089(14) 0.103(15) -0.018(13) 0.047(13) -0.012(13)
C12C 0.111(16) 0.067(14) 0.093(15) -0.021(12) 0.074(13) -0.025(13)
C11C 0.123(18) 0.038(13) 0.087(16) -0.020(12) 0.060(14) -0.015(13)
C10C 0.109(18) 0.062(14) 0.100(17) -0.035(13) 0.052(14) -0.035(14)
C9C 0.125(18) 0.067(15) 0.108(17) -0.024(14) 0.041(15) -0.026(14)
C8C 0.117(17) 0.074(15) 0.097(16) -0.013(14) 0.046(14) -0.023(14)
C15C 0.18(4) 0.09(3) 0.10(3) 0.02(2) 0.02(3) 0.03(3)
O1A 0.084(14) 0.23(3) 0.132(19) -0.04(2) -0.011(13) -0.043(17)
C17A 0.13(3) 0.043(16) 0.10(3) 0.024(16) 0.07(3) 0.034(19)
C18A 0.11(3) 0.09(3) 0.18(5) 0.00(3) 0.07(3) -0.05(3)
I402 0.151(4) 0.0597(16) 0.0798(19) 0.0081(12) 0.0025(19) -0.0010(15)
Zn41 0.095(4) 0.033(3) 0.080(3) -0.007(2) 0.014(2) -0.003(2)
I401 0.104(3) 0.0394(15) 0.121(3) -0.0175(15) 0.051(2) -0.0142(15)
C16C 0.13(3) 0.08(2) 0.12(3) -0.02(2) 0.09(2) -0.01(2)
C14C 0.12(2) 0.17(3) 0.15(2) -0.04(2) 0.056(19) 0.04(2)
C13C 0.16(3) 0.11(3) 0.11(3) -0.01(3) 0.01(3) 0.03(3)
C4C 0.097(15) 0.136(17) 0.127(17) -0.016(16) 0.029(14) 0.003(15)
C5C 0.113(17) 0.16(2) 0.15(2) -0.020(18) 0.035(16) 0.018(17)
C6C 0.116(19) 0.15(2) 0.16(2) 0.00(2) 0.026(19) 0.01(2)
C1C 0.109(19) 0.16(2) 0.15(2) 0.00(2) 0.038(19) 0.00(2)
C2C 0.091(18) 0.15(2) 0.14(2) 0.00(2) 0.031(18) -0.001(19)
C3C 0.070(16) 0.13(2) 0.12(2) -0.014(18) 0.034(16) 0.014(17)
O1C 0.13(3) 0.21(4) 0.24(4) 0.03(3) 0.07(3) 0.06(3)
C16B 0.09(2) 0.14(3) 0.17(3) -0.04(2) 0.05(2) -0.02(2)
C13B 0.18(3) 0.19(3) 0.12(3) 0.05(2) 0.05(2) 0.10(3)
C15B 0.16(3) 0.23(4) 0.22(4) 0.06(3) 0.11(3) 0.04(3)
C14B 0.16(2) 0.17(2) 0.14(2) 0.00(2) 0.00(2) 0.01(2)

loop_
_atom_type_symbol
_atom_type_description
_atom_type_scat_dispersion_real
_atom_type_scat_dispersion_imag
_atom_type_scat_source
C C 0.0181 0.0091 'International Tables Vol C Tables 4.2.6.8 and 6.1.1.4'
H H 0.0000 0.0000 'International Tables Vol C Tables 4.2.6.8 and 6.1.1.4'
I I -0.3257 6.8362 'International Tables Vol C Tables 4.2.6.8 and 6.1.1.4'
N N 0.0311 0.0180 'International Tables Vol C Tables 4.2.6.8 and 6.1.1.4'
O O 0.0492 0.0322 'International Tables Vol C Tables 4.2.6.8 and 6.1.1.4'
Zn Zn -1.5491 0.6778 'International Tables Vol C Tables 4.2.6.8 and 6.1.1.4'

loop_
_exptl_crystal_face_index_h
_exptl_crystal_face_index_k
_exptl_crystal_face_index_l
_exptl_crystal_face_perp_dist
-1 0 0 0.0541
1 0 0 0.0919
2 1 0 0.1193
-2 -1 0 0.0818
0 0 1 0.0267
0 0 -1 0.0361
1 -1 1 0.0929
-1 1 1 0.0979
-1 0 1 0.0475
1 0 -1 0.0733
-1 -2 2 0.0822
2 -2 -1 0.1185
1 2 -2 0.1024
-2 2 1 0.1032
2 0 1 0.0742
-2 0 -1 0.0429
-1 -2 -2 0.0947

loop_
_geom_angle_atom_site_label_1
_geom_angle_atom_site_label_2
_geom_angle_atom_site_label_3
_geom_angle
_geom_angle_site_symmetry_1
_geom_angle_site_symmetry_3
_geom_angle_publ_flag
I303 Zn32 I304 124.14(17) . . ?
N307 Zn32 I303 107.9(2) . . ?
N307 Zn32 I304 105.7(2) . . ?
N306 Zn32 I303 110.2(2) . . ?
N306 Zn32 I304 104.3(3) . . ?
N306 Zn32 N307 102.6(2) . . ?
I306 Zn33 I305 127.9(4) . . ?
N305 Zn33 I305 104.5(4) 8_465 . ?
N305 Zn33 I306 110.1(4) 8_465 . ?
N312 Zn33 I305 106.4(4) . . ?
N312 Zn33 I306 107.4(4) . . ?
N312 Zn33 N305 95.8(4) . 8_465 ?
I301 Zn31 I302 126.1(3) . . ?
N301 Zn31 I302 104.9(3) . . ?
N301 Zn31 I301 108.1(3) . . ?
N301 Zn31 N311 102.5(4) . 3_545 ?
N311 Zn31 I302 104.3(3) 3_545 . ?
N311 Zn31 I301 108.5(3) 3_545 . ?
C326 N308 C324 114.8(4) . . ?
C307 N304 C308 114.4(5) . . ?
C324 N309 C325 114.5(4) . . ?
C307 N303 C306 115.0(5) . . ?
C323 N307 Zn32 121.0(4) . . ?
C323 N307 Zn42 123.5(4) . . ?
C323 N307 Zn52 120.3(19) . . ?
C319 N307 Zn32 120.9(4) . . ?
C319 N307 C323 118.0(5) . . ?
C319 N307 Zn42 118.1(5) . . ?
C319 N307 Zn52 121(2) . . ?
C326 N310 C325 114.8(4) . . ?
C306 N302 C308 115.0(5) . . ?
C312 N305 Zn33 119.4(5) . 8_566 ?
C312 N305 C311 118.6(5) . . ?
C312 N305 Zn43 128.0(5) . 8_566 ?
C312 N305 Zn53 153.0(9) . 8_566 ?
C311 N305 Zn33 121.7(4) . 8_566 ?
C311 N305 Zn43 113.2(5) . 8_566 ?
C311 N305 Zn53 87.9(9) . 8_566 ?
C332 N312 Zn33 125.9(5) . . ?
C332 N312 C336 118.3(5) . . ?
C332 N312 Zn43 121.6(5) . . ?
C332 N312 Zn53 108.0(12) . . ?
C336 N312 Zn33 115.4(5) . . ?
C336 N312 Zn43 120.1(5) . . ?
C336 N312 Zn53 127.8(12) . . ?
C301 N301 Zn31 121.8(5) . . ?
C301 N301 C305 116.8(6) . . ?
C301 N301 Zn41 127.3(6) . . ?
C301 N301 Zn51 100.4(14) . . ?
C305 N301 Zn31 121.3(5) . . ?
C305 N301 Zn41 115.7(6) . . ?
C305 N301 Zn51 139.7(13) . . ?
Zn31 N311 Zn51 28.4(14) 3_455 3_455 ?
C330 N311 Zn31 120.3(5) . 3_455 ?
C330 N311 Zn41 114.7(5) . 3_455 ?
C330 N311 Zn51 147.7(15) . 3_455 ?
C329 N311 Zn31 121.0(4) . 3_455 ?
C329 N311 C330 118.7(5) . . ?
C329 N311 Zn41 126.6(5) . 3_455 ?
C329 N311 Zn51 93.1(15) . 3_455 ?
Zn41 N311 Zn51 33.7(14) 3_455 3_455 ?
C318 N306 Zn32 123.2(5) . . ?
C318 N306 Zn42 119.5(6) . . ?
C318 N306 Zn52 118(2) . . ?
C314 N306 Zn32 118.8(4) . . ?
C314 N306 C318 118.0(6) . . ?
C314 N306 Zn42 122.5(5) . . ?
C314 N306 Zn52 124(2) . . ?
N304 C307 C309 116.6(5) . . ?
N303 C307 N304 125.1(5) . . ?
N303 C307 C309 118.3(5) . . ?
N304 C308 C316 116.5(5) . . ?
N302 C308 N304 124.9(5) . . ?
N302 C308 C316 118.5(5) . . ?
N308 C326 C334 117.8(4) . . ?
N310 C326 N308 125.6(5) . . ?
N310 C326 C334 116.6(5) . . ?
C322 C321 C324 120.0(5) . . ?
C322 C321 C320 118.4(5) . . ?
C320 C321 C324 121.6(5) . . ?
N308 C324 N309 125.0(5) . . ?
N308 C324 C321 116.5(4) . . ?
N309 C324 C321 118.5(4) . . ?
C333 C334 C326 122.1(5) . . ?
C335 C334 C326 119.9(5) . . ?
C335 C334 C333 118.1(5) . . ?
C313 C309 C307 120.4(5) . . ?
C310 C309 C307 121.2(6) . . ?
C310 C309 C313 118.4(5) . . ?
C317 C316 C308 121.9(5) . . ?
C317 C316 C315 118.0(6) . . ?
C315 C316 C308 120.0(6) . . ?
N309 C325 N310 125.1(5) . . ?
N309 C325 C327 119.2(5) . . ?
N310 C325 C327 115.7(5) . . ?
C334 C333 H333 120.4 . . ?
C334 C333 C332 119.2(5) . . ?
C332 C333 H333 120.4 . . ?
C321 C322 H322 120.1 . . ?
C321 C322 C323 119.8(5) . . ?
C323 C322 H322 120.1 . . ?
C302 C303 C306 121.3(5) . . ?
C302 C303 C304 117.8(7) . . ?
C304 C303 C306 120.9(6) . . ?
N303 C306 C303 117.9(5) . . ?
N302 C306 N303 125.3(6) . . ?
N302 C306 C303 116.8(5) . . ?
C328 C327 C325 121.5(5) . . ?
C331 C327 C325 120.2(5) . . ?
C331 C327 C328 118.2(5) . . ?
N307 C323 C322 122.1(5) . . ?
N307 C323 H323 119.0 . . ?
C322 C323 H323 119.0 . . ?
N312 C332 C333 122.5(5) . . ?
N312 C332 H332 118.7 . . ?
C333 C332 H332 118.7 . . ?
N305 C312 H312 118.7 . . ?
N305 C312 C313 122.6(6) . . ?
C313 C312 H312 118.7 . . ?
N307 C319 H319 118.6 . . ?
N307 C319 C320 122.8(5) . . ?
C320 C319 H319 118.6 . . ?
C309 C313 C312 118.6(6) . . ?
C309 C313 H313 120.7 . . ?
C312 C313 H313 120.7 . . ?
C321 C320 H320 120.5 . . ?
C319 C320 C321 118.9(6) . . ?
C319 C320 H320 120.5 . . ?
N311 C330 H330 119.0 . . ?
N311 C330 C331 121.9(6) . . ?
C331 C330 H330 119.0 . . ?
N301 C301 H301 118.3 . . ?
N301 C301 C302 123.4(6) . . ?
C302 C301 H301 118.3 . . ?
C316 C317 H317 119.9 . . ?
C316 C317 C318 120.2(6) . . ?
C318 C317 H317 119.9 . . ?
N306 C318 C317 121.5(7) . . ?
N306 C318 H318 119.3 . . ?
C317 C318 H318 119.3 . . ?
N311 C329 H329 118.6 . . ?
N311 C329 C328 122.8(6) . . ?
C328 C329 H329 118.6 . . ?
C309 C310 H310 120.4 . . ?
C309 C310 C311 119.2(7) . . ?
C311 C310 H310 120.4 . . ?
C327 C328 C329 118.5(6) . . ?
C327 C328 H328 120.7 . . ?
C329 C328 H328 120.7 . . ?
C334 C335 H335 119.8 . . ?
C334 C335 C336 120.3(6) . . ?
C336 C335 H335 119.8 . . ?
C327 C331 C330 119.8(6) . . ?
C327 C331 H331 120.1 . . ?
C330 C331 H331 120.1 . . ?
N305 C311 C310 122.5(6) . . ?
N305 C311 H311 118.7 . . ?
N305 C311 Zn53 59.0(7) . 8_566 ?
C310 C311 H311 118.7 . . ?
C310 C311 Zn53 174.3(13) . 8_566 ?
C303 C302 H302 120.4 . . ?
C301 C302 C303 119.1(6) . . ?
C301 C302 H302 120.4 . . ?
N306 C314 H314 118.5 . . ?
N306 C314 C315 123.1(7) . . ?
C315 C314 H314 118.5 . . ?
N312 C336 C335 121.6(6) . . ?
N312 C336 H336 119.2 . . ?
C335 C336 H336 119.2 . . ?
C316 C315 H315 120.4 . . ?
C314 C315 C316 119.3(7) . . ?
C314 C315 H315 120.4 . . ?
N301 C305 H305 118.3 . . ?
N301 C305 C304 123.4(7) . . ?
C304 C305 H305 118.3 . . ?
C303 C304 H304 120.3 . . ?
C305 C304 C303 119.4(7) . . ?
C305 C304 H304 120.3 . . ?
C12A C7A C8A 120.0 . . ?
C12A C7A C4A 119.9(5) . . ?
C8A C7A C4A 120.1(5) . . ?
C7A C12A C11A 120.0 . . ?
C7A C12A C16A 122.2(7) . . ?
C11A C12A C16A 117.7(7) . . ?
C12A C11A H11A 120.0 . . ?
C12A C11A C10A 120.0 . . ?
C10A C11A H11A 120.0 . . ?
C11A C10A H10A 120.0 . . ?
C9A C10A C11A 120.0 . . ?
C9A C10A H10A 120.0 . . ?
C10A C9A H9A 120.0 . . ?
C10A C9A C15A 117.5(9) . . ?
C8A C9A C10A 120.0 . . ?
C8A C9A H9A 120.0 . . ?
C8A C9A C15A 122.5(9) . . ?
C7A C8A H8A 120.0 . . ?
C7A C8A C13A 121.7(9) . . ?
C9A C8A C7A 120.0 . . ?
C9A C8A H8A 120.0 . . ?
C9A C8A C13A 117.3(9) . . ?
C12A C16A H16A 109.5 . . ?
C12A C16A H16B 109.5 . . ?
C12A C16A H16C 109.5 . . ?
C12A C16A H16D 107.1 . . ?
C12A C16A H16E 107.1 . . ?
H16A C16A H16B 109.5 . . ?
H16A C16A H16C 109.5 . . ?
H16B C16A H16C 109.5 . . ?
H16D C16A H16E 106.8 . . ?
O2A C16A C12A 121.1(14) . . ?
O2A C16A H16D 107.1 . . ?
O2A C16A H16E 107.1 . . ?
C5A C4A C7A 121.5(6) . . ?
C5A C4A C3A 120.0 . . ?
C3A C4A C7A 118.4(6) . . ?
C4A C5A C14A 118.0(8) . . ?
C6A C5A C4A 120.0 . . ?
C6A C5A C14A 122.0(8) . . ?
C5A C6A H6A 120.0 . . ?
C1A C6A C5A 120.0 . . ?
C1A C6A H6A 120.0 . . ?
C6A C1A H1A 120.0 . . ?
C2A C1A C6A 120.0 . . ?
C2A C1A H1A 120.0 . . ?
C1A C2A H2A 120.0 . . ?
C1A C2A C3A 120.0 . . ?
C1A C2A C18A 120(2) . . ?
C3A C2A H2A 120.0 . . ?
C3A C2A C18A 120(2) . . ?
C4A C3A H3A 120.0 . . ?
C4A C3A C17A 121.8(13) . . ?
C2A C3A C4A 120.0 . . ?
C2A C3A H3A 120.0 . . ?
C2A C3A C17A 117.7(13) . . ?
N305 Zn43 N312 98.5(5) 8_465 . ?
N305 Zn43 I405 108.5(5) 8_465 . ?
N305 Zn43 I406 105.5(5) 8_465 . ?
N312 Zn43 I405 112.7(5) . . ?
N312 Zn43 I406 101.0(4) . . ?
I405 Zn43 I406 126.8(5) . . ?
N307 Zn42 N306 102.2(4) . . ?
N307 Zn42 I403 106.1(4) . . ?
N307 Zn42 I404 108.3(6) . . ?
N306 Zn42 I403 103.0(5) . . ?
N306 Zn42 I404 112.8(4) . . ?
I403 Zn42 I404 122.5(5) . . ?
N307 Zn52 N306 95(2) . . ?
N307 Zn52 I503 96(3) . . ?
N306 Zn52 I503 92(3) . . ?
I504 Zn52 N307 117(4) . . ?
I504 Zn52 N306 119(3) . . ?
I504 Zn52 I503 129(3) . . ?
N305 Zn53 N312 95.1(13) 8_465 . ?
N305 Zn53 C311 33.1(7) 8_465 8_465 ?
N305 Zn53 I505 130(2) 8_465 . ?
N305 Zn53 I506 88.3(13) 8_465 . ?
N312 Zn53 C311 105.3(14) . 8_465 ?
N312 Zn53 I505 127(2) . . ?
N312 Zn53 I506 83.4(13) . . ?
C311 Zn53 I505 102.4(15) 8_465 . ?
C311 Zn53 I506 120.4(18) 8_465 . ?
I505 Zn53 I506 119.1(16) . . ?
C9A C15A H15A 109.5 . . ?
C9A C15A H15B 109.5 . . ?
C9A C15A H15C 109.5 . . ?
H15A C15A H15B 109.5 . . ?
H15A C15A H15C 109.5 . . ?
H15B C15A H15C 109.5 . . ?
C8A C13A H13A 109.5 . . ?
C8A C13A H13B 109.5 . . ?
C8A C13A H13C 109.5 . . ?
H13A C13A H13B 109.5 . . ?
H13A C13A H13C 109.5 . . ?
H13B C13A H13C 109.5 . . ?
C16A O2A H2AA 109.5 . . ?
C5A C14A H14C 109.5 . . ?
C5A C14A H14D 109.5 . . ?
C5A C14A H14E 109.5 . . ?
C5A C14A H14A 108.7 . . ?
C5A C14A H14B 108.7 . . ?
H14C C14A H14D 109.5 . . ?
H14C C14A H14E 109.5 . . ?
H14D C14A H14E 109.5 . . ?
H14A C14A H14B 107.6 . . ?
O1A C14A C5A 114(2) . . ?
O1A C14A H14A 108.7 . . ?
O1A C14A H14B 108.7 . . ?
C5B C4B C3B 120.0 . . ?
C5B C4B C7B 117.9(8) . . ?
C3B C4B C7B 121.8(8) . . ?
C4B C5B C14B 116.1(16) . . ?
C6B C5B C4B 120.0 . . ?
C6B C5B C14B 123.8(16) . . ?
C5B C6B H6B 120.0 . . ?
C5B C6B C1B 120.0 . . ?
C1B C6B H6B 120.0 . . ?
C6B C1B H1B 120.0 . . ?
C6B C1B C2B 120.0 . . ?
C2B C1B H1B 120.0 . . ?
C1B C2B H2B 120.0 . . ?
C3B C2B C1B 120.0 . . ?
C3B C2B H2B 120.0 . . ?
C4B C3B H3B 120.0 . . ?
C2B C3B C4B 120.0 . . ?
C2B C3B H3B 120.0 . . ?
C8B C7B C4B 122.1(12) . . ?
C8B C7B C12B 120.0 . . ?
C12B C7B C4B 117.9(12) . . ?
C7B C8B C13B 122.8(16) . . ?
C9B C8B C7B 120.0 . . ?
C9B C8B C13B 117.2(16) . . ?
C8B C9B C10B 120.0 . . ?
C8B C9B C15B 116.5(19) . . ?
C10B C9B C15B 123.3(19) . . ?
C9B C10B H10B 120.0 . . ?
C11B C10B C9B 120.0 . . ?
C11B C10B H10B 120.0 . . ?
C10B C11B H11B 120.0 . . ?
C10B C11B C12B 120.0 . . ?
C12B C11B H11B 120.0 . . ?
C7B C12B C16B 116.4(16) . . ?
C11B C12B C7B 120.0 . . ?
C11B C12B C16B 123.6(16) . . ?
C14B O1B H1BA 109.5 . . ?
C12C C7C C8C 120.0 . . ?
C12C C7C C4C 119.2(12) . . ?
C8C C7C C4C 119.0(13) . . ?
C7C C12C C11C 120.0 . . ?
C7C C12C C16C 121.0(8) . . ?
C11C C12C C16C 118.9(8) . . ?
C12C C11C H11C 120.0 . . ?
C12C C11C C10C 120.0 . . ?
C10C C11C H11C 120.0 . . ?
C11C C10C H10C 120.0 . . ?
C9C C10C C11C 120.0 . . ?
C9C C10C H10C 120.0 . . ?
C10C C9C C15C 115.6(18) . . ?
C8C C9C C10C 120.0 . . ?
C8C C9C C15C 122.7(19) . . ?
C7C C8C C13C 120.8(18) . . ?
C9C C8C C7C 120.0 . . ?
C9C C8C C13C 119.2(18) . . ?
C9C C15C H15G 109.5 . . ?
C9C C15C H15H 109.5 . . ?
C9C C15C H15I 109.5 . . ?
H15G C15C H15H 109.5 . . ?
H15G C15C H15I 109.5 . . ?
H15H C15C H15I 109.5 . . ?
C14A O1A H1AA 109.5 . . ?
C3A C17A H17A 109.5 . . ?
C3A C17A H17B 109.5 . . ?
C3A C17A H17C 109.5 . . ?
H17A C17A H17B 109.5 . . ?
H17A C17A H17C 109.5 . . ?
H17B C17A H17C 109.5 . . ?
C2A C18A H18A 109.5 . . ?
C2A C18A H18B 109.5 . . ?
C2A C18A H18C 109.5 . . ?
H18A C18A H18B 109.5 . . ?
H18A C18A H18C 109.5 . . ?
H18B C18A H18C 109.5 . . ?
N301 Zn41 N311 104.7(6) . 3_545 ?
N301 Zn41 I402 107.3(5) . . ?
N301 Zn41 I401 103.9(5) . . ?
N311 Zn41 I402 108.4(5) 3_545 . ?
N311 Zn41 I401 109.8(5) 3_545 . ?
I402 Zn41 I401 121.4(5) . . ?
N301 Zn51 I502 83.3(17) . . ?
N311 Zn51 N301 93.8(18) 3_545 . ?
N311 Zn51 I501 133(2) 3_545 . ?
N311 Zn51 I502 85.7(18) 3_545 . ?
I501 Zn51 N301 127(2) . . ?
I501 Zn51 I502 117(2) . . ?
C12C C16C H16I 109.5 . . ?
C12C C16C H16J 109.5 . . ?
C12C C16C H16K 109.5 . . ?
H16I C16C H16J 109.5 . . ?
H16I C16C H16K 109.5 . . ?
H16J C16C H16K 109.5 . . ?
H14H C14C H14I 109.3 . . ?
C5C C14C H14H 111.4 . . ?
C5C C14C H14I 111.4 . . ?
O1C C14C H14H 111.4 . . ?
O1C C14C H14I 111.4 . . ?
O1C C14C C5C 102(2) . . ?
C8C C13C H13G 109.5 . . ?
C8C C13C H13H 109.5 . . ?
C8C C13C H13I 109.5 . . ?
H13G C13C H13H 109.5 . . ?
H13G C13C H13I 109.5 . . ?
H13H C13C H13I 109.5 . . ?
C5C C4C C7C 117.9(13) . . ?
C5C C4C C3C 120.0 . . ?
C3C C4C C7C 122.0(13) . . ?
C4C C5C C14C 119.5(8) . . ?
C6C C5C C14C 119.9(8) . . ?
C6C C5C C4C 120.0 . . ?
C5C C6C H6C 120.0 . . ?
C5C C6C C1C 120.0 . . ?
C1C C6C H6C 120.0 . . ?
C6C C1C H1C 120.0 . . ?
C2C C1C C6C 120.0 . . ?
C2C C1C H1C 120.0 . . ?
C1C C2C H2C 120.0 . . ?
C1C C2C C3C 120.0 . . ?
C3C C2C H2C 120.0 . . ?
C4C C3C H3C 120.0 . . ?
C2C C3C C4C 120.0 . . ?
C2C C3C H3C 120.0 . . ?
C14C O1C H1CA 109.5 . . ?
C12B C16B H16F 109.5 . . ?
C12B C16B H16G 109.5 . . ?
C12B C16B H16H 109.5 . . ?
H16F C16B H16G 109.5 . . ?
H16F C16B H16H 109.5 . . ?
H16G C16B H16H 109.5 . . ?
C8B C13B H13D 109.5 . . ?
C8B C13B H13E 109.5 . . ?
C8B C13B H13F 109.5 . . ?
H13D C13B H13E 109.5 . . ?
H13D C13B H13F 109.5 . . ?
H13E C13B H13F 109.5 . . ?
C9B C15B H15D 109.5 . . ?
C9B C15B H15E 109.5 . . ?
C9B C15B H15F 109.5 . . ?
H15D C15B H15E 109.5 . . ?
H15D C15B H15F 109.5 . . ?
H15E C15B H15F 109.5 . . ?
C5B C14B H14F 108.8 . . ?
C5B C14B H14G 108.8 . . ?
O1B C14B C5B 114(3) . . ?
O1B C14B H14F 108.8 . . ?
O1B C14B H14G 108.8 . . ?
H14F C14B H14G 107.7 . . ?
H80A C801 H80B 107.5 . . ?
C802 C801 H80A 108.5 . . ?
C802 C801 H80B 108.5 . . ?
C806 C801 H80A 108.5 . . ?
C806 C801 H80B 108.5 . . ?
C806 C801 C802 115(2) . . ?
C801 C802 H80C 109.2 . . ?
C801 C802 H80D 109.2 . . ?
C801 C802 C803 112.2(18) . . ?
H80C C802 H80D 107.9 . . ?
C803 C802 H80C 109.2 . . ?
C803 C802 H80D 109.2 . . ?
C802 C803 H80E 109.2 . . ?
C802 C803 H80F 109.2 . . ?
H80E C803 H80F 107.9 . . ?
C804 C803 C802 111.8(18) . . ?
C804 C803 H80E 109.2 . . ?
C804 C803 H80F 109.2 . . ?
C803 C804 H80G 108.3 . . ?
C803 C804 H80H 108.3 . . ?
H80G C804 H80H 107.4 . . ?
C805 C804 C803 116.1(19) . . ?
C805 C804 H80G 108.3 . . ?
C805 C804 H80H 108.3 . . ?
C804 C805 H80I 108.8 . . ?
C804 C805 H80J 108.8 . . ?
C804 C805 C806 113.6(18) . . ?
H80I C805 H80J 107.7 . . ?
C806 C805 H80I 108.8 . . ?
C806 C805 H80J 108.8 . . ?
C801 C806 C805 111.7(17) . . ?
C801 C806 H80K 109.3 . . ?
C801 C806 H80L 109.3 . . ?
C805 C806 H80K 109.3 . . ?
C805 C806 H80L 109.3 . . ?
H80K C806 H80L 107.9 . . ?

loop_
_geom_bond_atom_site_label_1
_geom_bond_atom_site_label_2
_geom_bond_distance
_geom_bond_site_symmetry_2
_geom_bond_publ_flag
I303 Zn32 2.517(5) . ?
I305 Zn33 2.523(7) . ?
I304 Zn32 2.569(4) . ?
I302 Zn31 2.545(7) . ?
I301 Zn31 2.537(7) . ?
I306 Zn33 2.509(7) . ?
Zn32 N307 2.074(6) . ?
Zn32 N306 2.044(6) . ?
Zn33 N305 2.116(13) 8_465 ?
Zn33 N312 2.077(9) . ?
Zn31 N301 2.068(7) . ?
Zn31 N311 2.098(10) 3_545 ?
N308 C326 1.334(7) . ?
N308 C324 1.336(6) . ?
N304 C307 1.342(7) . ?
N304 C308 1.347(7) . ?
N309 C324 1.338(7) . ?
N309 C325 1.338(7) . ?
N303 C307 1.324(7) . ?
N303 C306 1.338(7) . ?
N307 C323 1.341(7) . ?
N307 C319 1.339(8) . ?
N307 Zn42 2.034(9) . ?
N307 Zn52 2.08(6) . ?
N310 C326 1.320(7) . ?
N310 C325 1.340(7) . ?
N302 C308 1.334(8) . ?
N302 C306 1.325(8) . ?
N305 C312 1.308(8) . ?
N305 C311 1.329(9) . ?
N305 Zn43 2.051(15) 8_566 ?
N305 Zn53 2.09(5) 8_566 ?
N312 C332 1.335(7) . ?
N312 C336 1.343(9) . ?
N312 Zn43 2.056(10) . ?
N312 Zn53 2.13(5) . ?
N301 C301 1.326(9) . ?
N301 C305 1.326(10) . ?
N301 Zn41 2.045(11) . ?
N301 Zn51 2.28(5) . ?
N311 C330 1.339(8) . ?
N311 C329 1.319(8) . ?
N311 Zn41 2.059(14) 3_455 ?
N311 Zn51 2.17(5) 3_455 ?
N306 C318 1.332(8) . ?
N306 C314 1.326(10) . ?
N306 Zn42 2.097(11) . ?
N306 Zn52 2.27(6) . ?
C307 C309 1.485(7) . ?
C308 C316 1.469(8) . ?
C326 C334 1.489(7) . ?
C321 C324 1.487(7) . ?
C321 C322 1.371(8) . ?
C321 C320 1.383(7) . ?
C334 C333 1.380(8) . ?
C334 C335 1.367(8) . ?
C309 C313 1.393(9) . ?
C309 C310 1.357(9) . ?
C316 C317 1.351(9) . ?
C316 C315 1.378(9) . ?
C325 C327 1.484(7) . ?
C333 H333 0.9500 . ?
C333 C332 1.382(8) . ?
C322 H322 0.9500 . ?
C322 C323 1.374(8) . ?
C303 C306 1.488(9) . ?
C303 C302 1.367(9) . ?
C303 C304 1.374(10) . ?
C327 C328 1.385(8) . ?
C327 C331 1.376(8) . ?
C323 H323 0.9500 . ?
C332 H332 0.9500 . ?
C312 H312 0.9500 . ?
C312 C313 1.395(8) . ?
C319 H319 0.9500 . ?
C319 C320 1.374(8) . ?
C313 H313 0.9500 . ?
C320 H320 0.9500 . ?
C330 H330 0.9500 . ?
C330 C331 1.380(9) . ?
C301 H301 0.9500 . ?
C301 C302 1.364(10) . ?
C317 H317 0.9500 . ?
C317 C318 1.388(9) . ?
C318 H318 0.9500 . ?
C329 H329 0.9500 . ?
C329 C328 1.392(8) . ?
C310 H310 0.9500 . ?
C310 C311 1.393(9) . ?
C328 H328 0.9500 . ?
C335 H335 0.9500 . ?
C335 C336 1.380(9) . ?
C331 H331 0.9500 . ?
C311 H311 0.9500 . ?
C311 Zn53 2.43(5) 8_566 ?
C302 H302 0.9500 . ?
C314 H314 0.9500 . ?
C314 C315 1.365(10) . ?
C336 H336 0.9500 . ?
C315 H315 0.9500 . ?
C305 H305 0.9500 . ?
C305 C304 1.355(12) . ?
C304 H304 0.9500 . ?
C7A C12A 1.3900 . ?
C7A C8A 1.3900 . ?
C7A C4A 1.499(8) . ?
C12A C11A 1.3900 . ?
C12A C16A 1.478(14) . ?
C11A H11A 0.9500 . ?
C11A C10A 1.3900 . ?
C10A H10A 0.9500 . ?
C10A C9A 1.3900 . ?
C9A H9A 0.9500 . ?
C9A C8A 1.3900 . ?
C9A C15A 1.49(2) . ?
C8A H8A 0.9500 . ?
C8A C13A 1.513(19) . ?
C16A H16A 0.9800 . ?
C16A H16B 0.9800 . ?
C16A H16C 0.9800 . ?
C16A H16D 0.9900 . ?
C16A H16E 0.9900 . ?
C16A O2A 1.373(18) . ?
C4A C5A 1.3900 . ?
C4A C3A 1.3900 . ?
C5A C6A 1.3900 . ?
C5A C14A 1.51(2) . ?
C6A H6A 0.9500 . ?
C6A C1A 1.3900 . ?
C1A H1A 0.9500 . ?
C1A C2A 1.3900 . ?
C2A H2A 0.9500 . ?
C2A C3A 1.3900 . ?
C2A C18A 1.44(6) . ?
C3A H3A 0.9500 . ?
C3A C17A 1.53(5) . ?
I405 Zn43 2.527(9) . ?
Zn43 I406 2.530(9) . ?
I403 Zn42 2.511(11) . ?
Zn42 I404 2.543(13) . ?
I503 Zn52 2.99(9) . ?
I504 Zn52 2.04(8) . ?
I505 Zn53 2.500(17) . ?
I506 Zn53 2.505(18) . ?
C15A H15A 0.9800 . ?
C15A H15B 0.9800 . ?
C15A H15C 0.9800 . ?
C13A H13A 0.9800 . ?
C13A H13B 0.9800 . ?
C13A H13C 0.9800 . ?
O2A H2AA 0.8400 . ?
C14A H14C 0.9800 . ?
C14A H14D 0.9800 . ?
C14A H14E 0.9800 . ?
C14A H14A 0.9900 . ?
C14A H14B 0.9900 . ?
C14A O1A 1.36(2) . ?
C4B C5B 1.3900 . ?
C4B C3B 1.3900 . ?
C4B C7B 1.505(17) . ?
C5B C6B 1.3900 . ?
C5B C14B 1.521(17) . ?
C6B H6B 0.9500 . ?
C6B C1B 1.3900 . ?
C1B H1B 0.9500 . ?
C1B C2B 1.3900 . ?
C2B H2B 0.9500 . ?
C2B C3B 1.3900 . ?
C3B H3B 0.9500 . ?
C7B C8B 1.3900 . ?
C7B C12B 1.3900 . ?
C8B C9B 1.3900 . ?
C8B C13B 1.540(17) . ?
C9B C10B 1.3900 . ?
C9B C15B 1.542(17) . ?
C10B H10B 0.9500 . ?
C10B C11B 1.3900 . ?
C11B H11B 0.9500 . ?
C11B C12B 1.3900 . ?
C12B C16B 1.507(17) . ?
O1B H1BA 0.8400 . ?
O1B C14B 1.412(19) . ?
C7C C12C 1.3900 . ?
C7C C8C 1.3900 . ?
C7C C4C 1.582(18) . ?
C12C C11C 1.3900 . ?
C12C C16C 1.51(2) . ?
C11C H11C 0.9500 . ?
C11C C10C 1.3900 . ?
C10C H10C 0.9500 . ?
C10C C9C 1.3900 . ?
C9C C8C 1.3900 . ?
C9C C15C 1.50(3) . ?
C8C C13C 1.525(17) . ?
C15C H15G 0.9800 . ?
C15C H15H 0.9800 . ?
C15C H15I 0.9800 . ?
O1A H1AA 0.8400 . ?
C17A H17A 0.9800 . ?
C17A H17B 0.9800 . ?
C17A H17C 0.9800 . ?
C18A H18A 0.9800 . ?
C18A H18B 0.9800 . ?
C18A H18C 0.9800 . ?
I402 Zn41 2.551(11) . ?
Zn41 I401 2.553(11) . ?
I501 Zn51 2.26(6) . ?
I502 Zn51 2.82(6) . ?
C16C H16I 0.9800 . ?
C16C H16J 0.9800 . ?
C16C H16K 0.9800 . ?
C14C H14H 0.9900 . ?
C14C H14I 0.9900 . ?
C14C C5C 1.54(2) . ?
C14C O1C 1.45(2) . ?
C13C H13G 0.9800 . ?
C13C H13H 0.9800 . ?
C13C H13I 0.9800 . ?
C4C C5C 1.3900 . ?
C4C C3C 1.3900 . ?
C5C C6C 1.3900 . ?
C6C H6C 0.9500 . ?
C6C C1C 1.3900 . ?
C1C H1C 0.9500 . ?
C1C C2C 1.3900 . ?
C2C H2C 0.9500 . ?
C2C C3C 1.3900 . ?
C3C H3C 0.9500 . ?
O1C H1CA 0.8400 . ?
C16B H16F 0.9800 . ?
C16B H16G 0.9800 . ?
C16B H16H 0.9800 . ?
C13B H13D 0.9800 . ?
C13B H13E 0.9800 . ?
C13B H13F 0.9800 . ?
C15B H15D 0.9800 . ?
C15B H15E 0.9800 . ?
C15B H15F 0.9800 . ?
C14B H14F 0.9900 . ?
C14B H14G 0.9900 . ?
C801 H80A 0.9900 . ?
C801 H80B 0.9900 . ?
C801 C802 1.528(13) . ?
C801 C806 1.523(13) . ?
C802 H80C 0.9900 . ?
C802 H80D 0.9900 . ?
C802 C803 1.531(13) . ?
C803 H80E 0.9900 . ?
C803 H80F 0.9900 . ?
C803 C804 1.522(13) . ?
C804 H80G 0.9900 . ?
C804 H80H 0.9900 . ?
C804 C805 1.519(13) . ?
C805 H80I 0.9900 . ?
C805 H80J 0.9900 . ?
C805 C806 1.524(13) . ?
C806 H80K 0.9900 . ?
C806 H80L 0.9900 . ?

loop_
_geom_torsion_atom_site_label_1
_geom_torsion_atom_site_label_2
_geom_torsion_atom_site_label_3
_geom_torsion_atom_site_label_4
_geom_torsion
_geom_torsion_site_symmetry_1
_geom_torsion_site_symmetry_2
_geom_torsion_site_symmetry_3
_geom_torsion_site_symmetry_4
_geom_torsion_publ_flag
Zn32 N307 C323 C322 177.2(5) . . . . ?
Zn32 N307 C319 C320 -177.2(6) . . . . ?
Zn32 N306 C318 C317 179.4(5) . . . . ?
Zn32 N306 C314 C315 -178.4(8) . . . . ?
Zn33 N305 C312 C313 -172.7(5) 8_566 . . . ?
Zn33 N305 C311 C310 172.7(6) 8_566 . . . ?
Zn33 N312 C332 C333 -172.7(6) . . . . ?
Zn33 N312 C336 C335 176.2(8) . . . . ?
Zn31 N301 C301 C302 175.6(6) . . . . ?
Zn31 N301 C305 C304 -175.7(10) . . . . ?
Zn31 N311 C330 C331 179.5(6) 3_455 . . . ?
Zn31 N311 C329 C328 178.0(5) 3_455 . . . ?
N308 C326 C334 C333 -6.7(9) . . . . ?
N308 C326 C334 C335 175.2(7) . . . . ?
N304 C307 C309 C313 -10.1(7) . . . . ?
N304 C307 C309 C310 170.6(6) . . . . ?
N304 C308 C316 C317 -22.4(8) . . . . ?
N304 C308 C316 C315 154.3(7) . . . . ?
N309 C325 C327 C328 6.8(9) . . . . ?
N309 C325 C327 C331 -175.6(6) . . . . ?
N303 C307 C309 C313 168.3(5) . . . . ?
N303 C307 C309 C310 -11.0(8) . . . . ?
N307 C319 C320 C321 0.1(12) . . . . ?
N310 C326 C334 C333 171.9(6) . . . . ?
N310 C326 C334 C335 -6.2(9) . . . . ?
N310 C325 C327 C328 -171.1(6) . . . . ?
N310 C325 C327 C331 6.5(9) . . . . ?
N302 C308 C316 C317 159.5(6) . . . . ?
N302 C308 C316 C315 -23.8(9) . . . . ?
N305 C312 C313 C309 -0.8(9) . . . . ?
N301 C301 C302 C303 1.1(12) . . . . ?
N301 C305 C304 C303 -1.1(18) . . . . ?
N311 C330 C331 C327 2.5(12) . . . . ?
N311 C329 C328 C327 2.4(11) . . . . ?
N306 C314 C315 C316 -0.2(15) . . . . ?
C307 N304 C308 N302 3.4(8) . . . . ?
C307 N304 C308 C316 -174.6(5) . . . . ?
C307 N303 C306 N302 2.9(8) . . . . ?
C307 N303 C306 C303 -178.7(5) . . . . ?
C307 C309 C313 C312 -179.6(5) . . . . ?
C307 C309 C310 C311 179.8(6) . . . . ?
C308 N304 C307 N303 -5.5(8) . . . . ?
C308 N304 C307 C309 172.8(5) . . . . ?
C308 N302 C306 N303 -4.7(9) . . . . ?
C308 N302 C306 C303 176.9(5) . . . . ?
C308 C316 C317 C318 179.6(5) . . . . ?
C308 C316 C315 C314 -178.8(8) . . . . ?
C326 N308 C324 N309 -4.9(8) . . . . ?
C326 N308 C324 C321 176.0(5) . . . . ?
C326 N310 C325 N309 -4.3(9) . . . . ?
C326 N310 C325 C327 173.5(5) . . . . ?
C326 C334 C333 C332 -178.4(6) . . . . ?
C326 C334 C335 C336 -178.9(8) . . . . ?
C321 C322 C323 N307 -0.1(11) . . . . ?
C324 N308 C326 N310 2.8(9) . . . . ?
C324 N308 C326 C334 -178.8(5) . . . . ?
C324 N309 C325 N310 2.5(9) . . . . ?
C324 N309 C325 C327 -175.2(5) . . . . ?
C324 C321 C322 C323 179.8(6) . . . . ?
C324 C321 C320 C319 -179.8(6) . . . . ?
C334 C333 C332 N312 -1.2(10) . . . . ?
C334 C335 C336 N312 -4.3(16) . . . . ?
C309 C310 C311 N305 0.4(12) . . . . ?
C316 C317 C318 N306 -1.7(9) . . . . ?
C325 N309 C324 N308 2.4(9) . . . . ?
C325 N309 C324 C321 -178.4(5) . . . . ?
C325 N310 C326 N308 1.4(9) . . . . ?
C325 N310 C326 C334 -177.0(5) . . . . ?
C325 C327 C328 C329 176.3(6) . . . . ?
C325 C327 C331 C330 -178.7(7) . . . . ?
C333 C334 C335 C336 2.9(13) . . . . ?
C322 C321 C324 N308 1.0(8) . . . . ?
C322 C321 C324 N309 -178.2(6) . . . . ?
C322 C321 C320 C319 -0.3(10) . . . . ?
C306 N303 C307 N304 2.6(8) . . . . ?
C306 N303 C307 C309 -175.7(5) . . . . ?
C306 N302 C308 N304 1.3(8) . . . . ?
C306 N302 C308 C316 179.2(5) . . . . ?
C306 C303 C302 C301 178.7(7) . . . . ?
C306 C303 C304 C305 -178.7(9) . . . . ?
C323 N307 C319 C320 0.1(11) . . . . ?
C332 N312 C336 C335 2.8(14) . . . . ?
C312 N305 C311 C310 -1.5(10) . . . . ?
C312 N305 C311 Zn53 -175.0(14) . . . 8_566 ?
C319 N307 C323 C322 -0.1(10) . . . . ?
C313 C309 C310 C311 0.4(10) . . . . ?
C320 C321 C324 N308 -179.5(6) . . . . ?
C320 C321 C324 N309 1.3(9) . . . . ?
C320 C321 C322 C323 0.3(10) . . . . ?
C330 N311 C329 C328 -1.0(10) . . . . ?
C301 N301 C305 C304 1.5(16) . . . . ?
C317 C316 C315 C314 -1.9(12) . . . . ?
C318 N306 C314 C315 1.4(13) . . . . ?
C329 N311 C330 C331 -1.5(11) . . . . ?
C310 C309 C313 C312 -0.3(8) . . . . ?
C328 C327 C331 C330 -1.0(11) . . . . ?
C335 C334 C333 C332 -0.3(10) . . . . ?
C331 C327 C328 C329 -1.3(10) . . . . ?
C311 N305 C312 C313 1.7(9) . . . . ?
C302 C303 C306 N303 17.5(9) . . . . ?
C302 C303 C306 N302 -164.0(6) . . . . ?
C302 C303 C304 C305 0.5(15) . . . . ?
C314 N306 C318 C317 -0.5(10) . . . . ?
C336 N312 C332 C333 -0.1(11) . . . . ?
C315 C316 C317 C318 2.8(10) . . . . ?
C305 N301 C301 C302 -1.6(12) . . . . ?
C304 C303 C306 N303 -163.3(8) . . . . ?
C304 C303 C306 N302 15.2(10) . . . . ?
C304 C303 C302 C301 -0.6(12) . . . . ?
C7A C12A C11A C10A 0.0 . . . . ?
C7A C12A C16A O2A 92.2(16) . . . . ?
C7A C4A C5A C6A -175.9(7) . . . . ?
C7A C4A C5A C14A 2.7(10) . . . . ?
C7A C4A C3A C2A 176.0(7) . . . . ?
C7A C4A C3A C17A 4.6(16) . . . . ?
C12A C7A C8A C9A 0.0 . . . . ?
C12A C7A C8A C13A -168.3(12) . . . . ?
C12A C7A C4A C5A -93.2(7) . . . . ?
C12A C7A C4A C3A 90.8(7) . . . . ?
C12A C11A C10A C9A 0.0 . . . . ?
C11A C12A C16A O2A -85.0(16) . . . . ?
C11A C10A C9A C8A 0.0 . . . . ?
C11A C10A C9A C15A 177.1(11) . . . . ?
C10A C9A C8A C7A 0.0 . . . . ?
C10A C9A C8A C13A 168.8(12) . . . . ?
C8A C7A C12A C11A 0.0 . . . . ?
C8A C7A C12A C16A -177.1(9) . . . . ?
C8A C7A C4A C5A 84.3(7) . . . . ?
C8A C7A C4A C3A -91.6(6) . . . . ?
C16A C12A C11A C10A 177.3(9) . . . . ?
C4A C7A C12A C11A 177.5(8) . . . . ?
C4A C7A C12A C16A 0.4(10) . . . . ?
C4A C7A C8A C9A -177.5(8) . . . . ?
C4A C7A C8A C13A 14.1(13) . . . . ?
C4A C5A C6A C1A 0.0 . . . . ?
C4A C5A C14A O1A -165.7(15) . . . . ?
C5A C4A C3A C2A 0.0 . . . . ?
C5A C4A C3A C17A -171.5(17) . . . . ?
C5A C6A C1A C2A 0.0 . . . . ?
C6A C5A C14A O1A 13(2) . . . . ?
C6A C1A C2A C3A 0.0 . . . . ?
C6A C1A C2A C18A 171(2) . . . . ?
C1A C2A C3A C4A 0.0 . . . . ?
C1A C2A C3A C17A 171.8(16) . . . . ?
C3A C4A C5A C6A 0.0 . . . . ?
C3A C4A C5A C14A 178.6(10) . . . . ?
Zn43 N305 C312 C313 -173.2(5) 8_566 . . . ?
Zn43 N305 C311 C310 174.1(7) 8_566 . . . ?
Zn43 N312 C332 C333 178.1(6) . . . . ?
Zn43 N312 C336 C335 -175.3(8) . . . . ?
Zn42 N307 C323 C322 172.3(7) . . . . ?
Zn42 N307 C319 C320 -172.7(7) . . . . ?
Zn42 N306 C318 C317 -177.4(5) . . . . ?
Zn42 N306 C314 C315 178.3(8) . . . . ?
Zn52 N307 C323 C322 168(3) . . . . ?
Zn52 N307 C319 C320 -168(3) . . . . ?
Zn52 N306 C318 C317 -179(2) . . . . ?
Zn52 N306 C314 C315 -180(2) . . . . ?
Zn53 N305 C312 C313 -167(3) 8_566 . . . ?
Zn53 N305 C311 C310 173.5(14) 8_566 . . . ?
Zn53 N312 C332 C333 154.9(11) . . . . ?
Zn53 N312 C336 C335 -146.6(12) . . . . ?
C15A C9A C8A C7A -177.0(11) . . . . ?
C15A C9A C8A C13A -8.2(15) . . . . ?
C14A C5A C6A C1A -178.5(10) . . . . ?
C4B C5B C6B C1B 0.0 . . . . ?
C4B C5B C14B O1B -141(3) . . . . ?
C4B C7B C8B C9B -177.9(11) . . . . ?
C4B C7B C8B C13B 1(3) . . . . ?
C4B C7B C12B C11B 178.0(11) . . . . ?
C4B C7B C12B C16B -2(2) . . . . ?
C5B C4B C3B C2B 0.0 . . . . ?
C5B C4B C7B C8B 95.2(13) . . . . ?
C5B C4B C7B C12B -82.8(13) . . . . ?
C5B C6B C1B C2B 0.0 . . . . ?
C6B C5B C14B O1B 37(4) . . . . ?
C6B C1B C2B C3B 0.0 . . . . ?
C1B C2B C3B C4B 0.0 . . . . ?
C3B C4B C5B C6B 0.0 . . . . ?
C3B C4B C5B C14B 177.9(12) . . . . ?
C3B C4B C7B C8B -78.7(14) . . . . ?
C3B C4B C7B C12B 103.3(13) . . . . ?
C7B C4B C5B C6B -174.0(13) . . . . ?
C7B C4B C5B C14B 3.9(16) . . . . ?
C7B C4B C3B C2B 173.7(13) . . . . ?
C7B C8B C9B C10B 0.0 . . . . ?
C7B C8B C9B C15B 175(3) . . . . ?
C8B C7B C12B C11B 0.0 . . . . ?
C8B C7B C12B C16B -180(2) . . . . ?
C8B C9B C10B C11B 0.0 . . . . ?
C9B C10B C11B C12B 0.0 . . . . ?
C10B C11B C12B C7B 0.0 . . . . ?
C10B C11B C12B C16B 180(3) . . . . ?
C12B C7B C8B C9B 0.0 . . . . ?
C12B C7B C8B C13B 179(3) . . . . ?
C7C C12C C11C C10C 0.0 . . . . ?
C7C C4C C5C C14C -13(4) . . . . ?
C7C C4C C5C C6C 176(2) . . . . ?
C7C C4C C3C C2C -176(3) . . . . ?
C12C C7C C8C C9C 0.0 . . . . ?
C12C C7C C8C C13C 180(4) . . . . ?
C12C C7C C4C C5C -94(2) . . . . ?
C12C C7C C4C C3C 82(2) . . . . ?
C12C C11C C10C C9C 0.0 . . . . ?
C11C C10C C9C C8C 0.0 . . . . ?
C11C C10C C9C C15C -166(4) . . . . ?
C10C C9C C8C C7C 0.0 . . . . ?
C10C C9C C8C C13C -180(4) . . . . ?
C8C C7C C12C C11C 0.0 . . . . ?
C8C C7C C12C C16C 179(3) . . . . ?
C8C C7C C4C C5C 101(2) . . . . ?
C8C C7C C4C C3C -83(2) . . . . ?
C15C C9C C8C C7C 165(4) . . . . ?
C15C C9C C8C C13C -15(4) . . . . ?
C18A C2A C3A C4A -171(2) . . . . ?
C18A C2A C3A C17A 1(3) . . . . ?
Zn41 N301 C301 C302 173.7(7) . . . . ?
Zn41 N301 C305 C304 -174.3(11) . . . . ?
Zn41 N311 C330 C331 -179.9(7) 3_455 . . . ?
Zn41 N311 C329 C328 177.2(6) 3_455 . . . ?
Zn51 N301 C301 C302 -165.8(14) . . . . ?
Zn51 N301 C305 C304 157(2) . . . . ?
Zn51 N311 C330 C331 -170(2) 3_455 . . . ?
Zn51 N311 C329 C328 172.9(13) 3_455 . . . ?
C16C C12C C11C C10C -179(3) . . . . ?
C14C C5C C6C C1C -171(4) . . . . ?
C4C C7C C12C C11C -164.9(19) . . . . ?
C4C C7C C12C C16C 14(3) . . . . ?
C4C C7C C8C C9C 164.9(19) . . . . ?
C4C C7C C8C C13C -15(4) . . . . ?
C4C C5C C6C C1C 0.0 . . . . ?
C5C C4C C3C C2C 0.0 . . . . ?
C5C C6C C1C C2C 0.0 . . . . ?
C6C C1C C2C C3C 0.0 . . . . ?
C1C C2C C3C C4C 0.0 . . . . ?
C3C C4C C5C C14C 171(4) . . . . ?
C3C C4C C5C C6C 0.0 . . . . ?
O1C C14C C5C C4C -142(4) . . . . ?
O1C C14C C5C C6C 30(5) . . . . ?
C13B C8B C9B C10B -179(3) . . . . ?
C13B C8B C9B C15B -3(3) . . . . ?
C15B C9B C10B C11B -175(3) . . . . ?
C14B C5B C6B C1B -177.7(13) . . . . ?
C801 C802 C803 C804 48(5) . . . . ?
C802 C801 C806 C805 50(5) . . . . ?
C802 C803 C804 C805 -48(5) . . . . ?
C803 C804 C805 C806 47(5) . . . . ?
C804 C805 C806 C801 -46(5) . . . . ?
C806 C801 C802 C803 -52(5) . . . . ?

loop_
_exptl_oxdiff_crystal_face_indexfrac_h
_exptl_oxdiff_crystal_face_indexfrac_k
_exptl_oxdiff_crystal_face_indexfrac_l
_exptl_oxdiff_crystal_face_x
_exptl_oxdiff_crystal_face_y
_exptl_oxdiff_crystal_face_z
-1.0000 -0.0000 -0.0000 -0.0184 0.0379 -0.0141
1.0000 0.0000 0.0000 0.0184 -0.0379 0.0141
2.0000 1.0000 0.0000 0.0382 -0.1111 -0.0689
-2.0000 -1.0000 -0.0000 -0.0382 0.1111 0.0689
0.0000 -0.0000 1.0000 0.0499 0.0103 -0.0030
-0.0000 0.0000 -1.0000 -0.0499 -0.0103 0.0030
1.0000 -1.0000 1.0000 0.0669 0.0078 0.1081
-1.0000 1.0000 1.0000 0.0329 0.0128 -0.1142
-1.0000 -0.0000 1.0000 0.0315 0.0482 -0.0171
1.0000 0.0000 -1.0000 -0.0315 -0.0482 0.0171
-1.0000 -2.0000 2.0000 0.0785 0.1291 0.1740
2.0000 -2.0000 -1.0000 -0.0159 -0.0153 0.2253
1.0000 2.0000 -2.0000 -0.0785 -0.1291 -0.1740
-2.0000 2.0000 1.0000 0.0159 0.0153 -0.2253
2.0000 -0.0000 1.0000 0.0867 -0.0654 0.0251
-2.0000 0.0000 -1.0000 -0.0867 0.0654 -0.0251
-1.0000 -2.0000 -2.0000 -0.1210 0.0880 0.1861
